data_4509386
loop_
_publ_author_name
'Hisaki, Ichiro'
'Shizuki, Norie'
'Aburaya, Kazuaki'
'Katsuta, Masanori'
'Tohnai, Norimitsu'
'Miyata, Mikiji'

_publ_section_title
;
 Structures of Brucinium Cholate: Bile Acid and Strychnine Derivatives
 Meet in the Crystals
;
_journal_issue 3
_journal_name_full 'Crystal Growth &amp; Design'
_journal_page_first 1280
_journal_paper_doi 10.1021/cg801336t
_journal_volume 9
_journal_year 2009
_chemical_absolute_configuration rm
_chemical_formula_sum 'C51 H78 N2 O12.5'
_chemical_formula_weight 919.18
_space_group_IT_number 1
_symmetry_cell_setting triclinic
_symmetry_Int_Tables_number 1
_symmetry_space_group_name_Hall 'P 1'
_symmetry_space_group_name_H-M 'P 1'
_cell_angle_alpha 87.7000(18)
_cell_angle_beta 77.7010(17)
_cell_angle_gamma 76.5790(17)
_cell_formula_units_Z 2
_cell_length_a 8.0373(2)
_cell_length_b 17.3175(5)
_cell_length_c 18.8337(6)
_cell_measurement_reflns_used 15137
_cell_measurement_temperature 213.1
_cell_measurement_theta_max 68.3
_cell_measurement_theta_min 3.5
_cell_volume 2491.16(13)
_computing_cell_refinement PROCESS-AUTO
_computing_data_collection PROCESS-AUTO
_computing_data_reduction CrystalStructure
_computing_publication_material 'CrystalStructure 3.8'
_computing_structure_refinement SHELXL
_computing_structure_solution SIR2004
_diffrn_detector_area_resol_mean 10.00
_diffrn_measured_fraction_theta_full 0.967
_diffrn_measured_fraction_theta_max 0.967
_diffrn_measurement_device_type 'Rigaku RAXIS-RAPID'
_diffrn_measurement_method \w
_diffrn_radiation_type 'Cu K\a'
_diffrn_radiation_wavelength 1.54187
_diffrn_reflns_av_R_equivalents 0.055
_diffrn_reflns_limit_h_max 9
_diffrn_reflns_limit_h_min -9
_diffrn_reflns_limit_k_max 20
_diffrn_reflns_limit_k_min -20
_diffrn_reflns_limit_l_max 22
_diffrn_reflns_limit_l_min -22
_diffrn_reflns_number 25388
_diffrn_reflns_theta_full 68.22
_diffrn_reflns_theta_max 68.22
_exptl_absorpt_coefficient_mu 0.707
_exptl_absorpt_correction_T_max 0.932
_exptl_absorpt_correction_T_min 0.845
_exptl_absorpt_correction_type numerical
_exptl_absorpt_process_details
;
    Higashi, T. (1999). Program for Absorption Correction.
    Rigaku Corporation, Tokyo, Japan.
;
_exptl_crystal_colour colorless
_exptl_crystal_density_diffrn 1.225
_exptl_crystal_density_method 'not measured'
_exptl_crystal_description platelet
_exptl_crystal_F_000 996.00
_exptl_crystal_size_max 0.70
_exptl_crystal_size_mid 0.40
_exptl_crystal_size_min 0.10
_refine_diff_density_max 0.48
_refine_diff_density_min -0.38
_refine_ls_abs_structure_details 'Flack, H. D. (1983), Acta Cryst. A39, 876-881.  5500 Friedel Pairs'
_refine_ls_abs_structure_Flack 0.1(2)
_refine_ls_extinction_method none
_refine_ls_goodness_of_fit_ref 1.085
_refine_ls_hydrogen_treatment refall
_refine_ls_number_parameters 1181
_refine_ls_number_reflns 14330
_refine_ls_R_factor_gt 0.0667
_refine_ls_shift/su_max 0.0010
_refine_ls_structure_factor_coef Fsqd
_refine_ls_weighting_details 'w = 1/[\s^2^(Fo^2^)+(0.0976P)^2^+0.9739P] where P=(Fo^2^+2Fc^2^)/3'
_refine_ls_weighting_scheme calc
_refine_ls_wR_factor_ref 0.2045
_reflns_number_gt 10662
_reflns_number_total 14330
_reflns_threshold_expression F^2^>2.0\s(F^2^)
_cod_data_source_file cg801336tsup2.cif
_cod_data_source_block '_080519'
_cod_original_formula_sum 'C102 H156 N4 O25 '
_cod_database_code 4509386

loop_
_symmetry_equiv_pos_site_id
_symmetry_equiv_pos_as_xyz
1 +X,+Y,+Z

loop_
_atom_site_label
_atom_site_type_symbol
_atom_site_fract_x
_atom_site_fract_y
_atom_site_fract_z
_atom_site_U_iso_or_equiv
_atom_site_adp_type
_atom_site_occupancy
_atom_site_symmetry_multiplicity
_atom_site_calc_flag
_atom_site_refinement_flags
O(1) O 0.4257(5) 1.4689(2) 0.3175(2) 0.0520(10) Uani 1.00 1 d .
O(2) O 0.9208(5) 1.2675(2) 0.33724(18) 0.0429(8) Uani 1.00 1 d .
O(3) O -0.1415(5) 1.4798(2) 0.6174(2) 0.0517(10) Uani 1.00 1 d .
O(4) O -0.1448(5) 1.5464(2) 0.4930(2) 0.0621(12) Uani 1.00 1 d .
O(5) O 0.5964(5) 0.5315(2) 0.9124(2) 0.0509(10) Uani 1.00 1 d .
O(6) O 0.9107(4) 0.7330(2) 0.89280(18) 0.0404(8) Uani 1.00 1 d .
O(7) O 0.3415(5) 0.5204(2) 0.6123(2) 0.0510(10) Uani 1.00 1 d .
O(8) O 0.2800(6) 0.4546(2) 0.7374(2) 0.0607(11) Uani 1.00 1 d .
O(9) O 0.6352(5) 0.5794(2) 1.2754(2) 0.0550(10) Uani 1.00 1 d .
O(10) O 0.3861(5) 0.7922(2) 0.95829(19) 0.0433(8) Uani 1.00 1 d .
O(11) O 0.2464(6) 1.2054(3) 0.6960(2) 0.0868(18) Uani 1.00 1 d .
O(12) O 0.5053(6) 1.1295(2) 0.6969(2) 0.0670(13) Uani 1.00 1 d .
O(13) O 0.8889(4) 0.7475(2) 1.04331(18) 0.0443(9) Uani 1.00 1 d .
O(14) O 0.8744(5) 1.4212(2) 0.9547(2) 0.0543(10) Uani 1.00 1 d .
O(15) O 0.5227(4) 1.2078(2) 1.27158(19) 0.0440(9) Uani 1.00 1 d .
O(16) O 0.5343(7) 0.7942(3) 1.5337(2) 0.0870(17) Uani 1.00 1 d .
O(17) O 0.7165(7) 0.8710(2) 1.5327(2) 0.0655(12) Uani 1.00 1 d .
O(18) O 1.0632(5) 1.2525(2) 1.18718(19) 0.0451(9) Uani 1.00 1 d .
O(19) O 0.2380(7) 0.7573(3) 0.5166(2) 0.0892(17) Uani 1.00 1 d .
O(20) O 0.8965(7) 1.2429(3) 0.7135(2) 0.0893(17) Uani 1.00 1 d .
O(21) O 0.2264(6) 0.6658(2) 0.9975(3) 0.0796(16) Uani 1.00 1 d .
O(22) O 0.2746(7) 0.3346(2) 1.2325(3) 0.0806(16) Uani 1.00 1 d .
O(23) O 0.973(4) 0.9782(7) 1.5390(9) 0.423(17) Uani 1.00 1 d .
O(24) O 1.184(2) 0.9997(10) 1.6156(19) 0.387(12) Uani 1.00 1 d .
O(25) O 0.862(3) 1.0223(8) 0.6925(9) 0.383(14) Uani 1.00 1 d .
N(9) N 0.4303(5) 1.3667(2) 0.3969(2) 0.0349(9) Uani 1.00 1 d .
N(19) N 0.6043(5) 1.1934(2) 0.5742(2) 0.0394(10) Uani 1.00 1 d .
N(34) N 0.5793(5) 0.6339(2) 0.8331(2) 0.0365(9) Uani 1.00 1 d .
N(44) N 0.7581(5) 0.8073(2) 0.6557(2) 0.0385(10) Uani 1.00 1 d .
C(1) C 0.1340(6) 1.3858(3) 0.5723(2) 0.0373(11) Uani 1.00 1 d .
C(2) C -0.0017(7) 1.4492(3) 0.5637(3) 0.0418(12) Uani 1.00 1 d .
C(3) C -0.0034(7) 1.4855(3) 0.4947(3) 0.0457(13) Uani 1.00 1 d .
C(4) C 0.1349(7) 1.4609(2) 0.4369(3) 0.0405(12) Uani 1.00 1 d .
C(5) C 0.2738(6) 1.3989(2) 0.4471(2) 0.0345(11) Uani 1.00 1 d .
C(6) C 0.2712(6) 1.3615(2) 0.5133(2) 0.0322(10) Uani 1.00 1 d .
C(7) C 0.4279(6) 1.2921(2) 0.5080(2) 0.0343(11) Uani 1.00 1 d .
C(8) C 0.5459(6) 1.3079(2) 0.4343(2) 0.0318(10) Uani 1.00 1 d .
C(10) C 0.5051(7) 1.4061(3) 0.3396(2) 0.0400(12) Uani 1.00 1 d .
C(11) C 0.6920(7) 1.3680(3) 0.3075(2) 0.0460(13) Uani 1.00 1 d .
C(12) C 0.8123(7) 1.3440(3) 0.3624(2) 0.0390(11) Uani 1.00 1 d .
C(13) C 0.7013(6) 1.3438(2) 0.4383(2) 0.0357(11) Uani 1.00 1 d .
C(14) C 0.7928(7) 1.3117(3) 0.5014(2) 0.0382(11) Uani 1.00 1 d .
C(15) C 0.6536(7) 1.3311(3) 0.5720(2) 0.0402(12) Uani 1.00 1 d .
C(16) C 0.5189(6) 1.2820(2) 0.5734(2) 0.0337(11) Uani 1.00 1 d .
C(17) C 0.3777(7) 1.2109(2) 0.5062(2) 0.0391(11) Uani 1.00 1 d .
C(18) C 0.5421(7) 1.1516(3) 0.5210(3) 0.0422(12) Uani 1.00 1 d .
C(20) C 0.8002(7) 1.1760(3) 0.5601(2) 0.0444(13) Uani 1.00 1 d .
C(21) C 0.8710(7) 1.2226(3) 0.4974(2) 0.0404(12) Uani 1.00 1 d .
C(22) C 0.9948(7) 1.1888(3) 0.4406(2) 0.0419(12) Uani 1.00 1 d .
C(23) C 1.0585(7) 1.2367(3) 0.3760(2) 0.0454(13) Uani 1.00 1 d .
C(24) C -0.1364(8) 1.4470(4) 0.6877(3) 0.0606(17) Uani 1.00 1 d .
C(25) C -0.1637(11) 1.5796(4) 0.4244(4) 0.086(2) Uani 1.00 1 d .
C(26) C 0.4759(7) 0.6143(2) 0.6579(2) 0.0382(11) Uani 1.00 1 d .
C(27) C 0.3962(7) 0.5515(3) 0.6665(3) 0.0448(13) Uani 1.00 1 d .
C(28) C 0.3622(7) 0.5155(3) 0.7346(3) 0.0444(12) Uani 1.00 1 d .
C(29) C 0.4171(7) 0.5401(3) 0.7937(3) 0.0426(12) Uani 1.00 1 d .
C(30) C 0.5032(6) 0.6018(2) 0.7822(2) 0.0361(11) Uani 1.00 1 d .
C(31) C 0.5329(6) 0.6395(2) 0.7167(2) 0.0333(10) Uani 1.00 1 d .
C(32) C 0.6129(6) 0.7090(2) 0.7218(2) 0.0322(10) Uani 1.00 1 d .
C(33) C 0.6745(6) 0.6932(2) 0.7959(2) 0.0316(10) Uani 1.00 1 d .
C(35) C 0.6363(7) 0.5936(3) 0.8895(2) 0.0407(12) Uani 1.00 1 d .
C(36) C 0.7508(7) 0.6326(3) 0.9227(2) 0.0432(12) Uani 1.00 1 d .
C(37) C 0.9053(7) 0.6570(3) 0.8674(2) 0.0386(11) Uani 1.00 1 d .
C(38) C 0.8694(6) 0.6560(2) 0.7914(2) 0.0323(10) Uani 1.00 1 d .
C(39) C 0.9890(6) 0.6892(3) 0.7286(2) 0.0349(11) Uani 1.00 1 d .
C(40) C 0.9408(7) 0.6695(3) 0.6583(2) 0.0391(12) Uani 1.00 1 d .
C(41) C 0.7592(6) 0.7188(2) 0.6566(2) 0.0353(11) Uani 1.00 1 d .
C(42) C 0.4810(7) 0.7897(2) 0.7239(2) 0.0381(11) Uani 1.00 1 d .
C(43) C 0.5991(7) 0.8479(3) 0.7091(2) 0.0425(12) Uani 1.00 1 d .
C(45) C 0.9224(7) 0.8245(3) 0.6698(3) 0.0422(12) Uani 1.00 1 d .
C(46) C 0.9771(7) 0.7779(3) 0.7327(2) 0.0401(12) Uani 1.00 1 d .
C(47) C 1.0071(7) 0.8119(3) 0.7895(2) 0.0432(12) Uani 1.00 1 d .
C(48) C 1.0556(7) 0.7636(3) 0.8540(3) 0.0461(13) Uani 1.00 1 d .
C(49) C 0.3838(9) 0.5530(3) 0.5419(3) 0.0590(16) Uani 1.00 1 d .
C(50) C 0.2243(12) 0.4209(4) 0.8063(4) 0.084(2) Uani 1.00 1 d .
C(51) C 0.3839(8) 0.7045(3) 1.2150(3) 0.0501(14) Uani 1.00 1 d .
C(52) C 0.4598(9) 0.6220(3) 1.1835(3) 0.0551(16) Uani 1.00 1 d .
C(53) C 0.6406(8) 0.5896(3) 1.1997(3) 0.0499(14) Uani 1.00 1 d .
C(54) C 0.7569(8) 0.6458(3) 1.1709(3) 0.0459(13) Uani 1.00 1 d .
C(55) C 0.6834(6) 0.7304(2) 1.2000(2) 0.0347(11) Uani 1.00 1 d .
C(56) C 0.8073(7) 0.7846(3) 1.1706(2) 0.0423(12) Uani 1.00 1 d .
C(57) C 0.8046(7) 0.8128(3) 1.0928(2) 0.0407(12) Uani 1.00 1 d .
C(58) C 0.6156(6) 0.8484(2) 1.0839(2) 0.0352(11) Uani 1.00 1 d .
C(59) C 0.4995(6) 0.7896(3) 1.1082(2) 0.0337(10) Uani 1.00 1 d .
C(60) C 0.4922(7) 0.7660(3) 1.1894(2) 0.0400(12) Uani 1.00 1 d .
C(61) C 0.3160(6) 0.8189(3) 1.0899(2) 0.0380(12) Uani 1.00 1 d .
C(62) C 0.3152(7) 0.8527(2) 1.0132(2) 0.0372(11) Uani 1.00 1 d .
C(63) C 0.4210(6) 0.9178(2) 0.9981(2) 0.0323(10) Uani 1.00 1 d .
C(64) C 0.6094(6) 0.8775(3) 1.0075(2) 0.0359(11) Uani 1.00 1 d .
C(65) C 0.7183(7) 0.9375(3) 0.9771(3) 0.0470(14) Uani 1.00 1 d .
C(66) C 0.6304(7) 0.9788(3) 0.9152(3) 0.0459(13) Uani 1.00 1 d .
C(67) C 0.4622(6) 0.9484(3) 0.9185(2) 0.0357(11) Uani 1.00 1 d .
C(68) C 0.3340(8) 0.9875(3) 1.0508(2) 0.0452(13) Uani 1.00 1 d .
C(69) C 0.4094(8) 0.8389(3) 1.2387(2) 0.0529(15) Uani 1.00 1 d .
C(70) C 0.3168(6) 1.0111(2) 0.8925(2) 0.0342(11) Uani 1.00 1 d .
C(71) C 0.1550(8) 0.9794(3) 0.8916(3) 0.0528(15) Uani 1.00 1 d .
C(72) C 0.3864(7) 1.0425(3) 0.8168(2) 0.0474(14) Uani 1.00 1 d .
C(73) C 0.2723(8) 1.1182(3) 0.7949(3) 0.0593(17) Uani 1.00 1 d .
C(74) C 0.3452(9) 1.1538(4) 0.7250(3) 0.0568(16) Uani 1.00 1 d .
C(75) C 0.6860(7) 1.2960(3) 1.0147(3) 0.0467(13) Uani 1.00 1 d .
C(76) C 0.6513(8) 1.3781(3) 1.0469(3) 0.0559(16) Uani 1.00 1 d .
C(77) C 0.8138(8) 1.4111(3) 1.0307(3) 0.0531(15) Uani 1.00 1 d .
C(78) C 0.9588(8) 1.3548(3) 1.0594(3) 0.0474(13) Uani 1.00 1 d .
C(79) C 0.9972(6) 1.2704(2) 1.0300(2) 0.0355(11) Uani 1.00 1 d .
C(80) C 1.1471(7) 1.2164(3) 1.0599(2) 0.0397(12) Uani 1.00 1 d .
C(81) C 1.0940(7) 1.1873(3) 1.1368(2) 0.0389(12) Uani 1.00 1 d .
C(82) C 0.9334(7) 1.1523(2) 1.1462(2) 0.0358(11) Uani 1.00 1 d .
C(83) C 0.7801(6) 1.2116(2) 1.1217(2) 0.0329(10) Uani 1.00 1 d .
C(84) C 0.8340(7) 1.2342(3) 1.0407(2) 0.0374(11) Uani 1.00 1 d .
C(85) C 0.6105(7) 1.1814(3) 1.1401(2) 0.0399(12) Uani 1.00 1 d .
C(86) C 0.5668(6) 1.1474(2) 1.2164(2) 0.0347(11) Uani 1.00 1 d .
C(87) C 0.7209(6) 1.0835(2) 1.2320(2) 0.0320(10) Uani 1.00 1 d .
C(88) C 0.8801(6) 1.1225(2) 1.2217(2) 0.0316(10) Uani 1.00 1 d .
C(89) C 1.0174(7) 1.0631(3) 1.2531(3) 0.0442(13) Uani 1.00 1 d .
C(90) C 0.9101(7) 1.0212(3) 1.3145(3) 0.0446(13) Uani 1.00 1 d .
C(91) C 0.7120(6) 1.0522(3) 1.3112(2) 0.0343(11) Uani 1.00 1 d .
C(92) C 0.7563(8) 1.0137(3) 1.1795(2) 0.0432(13) Uani 1.00 1 d .
C(93) C 0.8731(9) 1.1621(3) 0.9902(2) 0.0499(14) Uani 1.00 1 d .
C(94) C 0.6063(7) 0.9893(2) 1.3374(2) 0.0377(11) Uani 1.00 1 d .
C(95) C 0.4100(7) 1.0214(3) 1.3382(3) 0.0523(15) Uani 1.00 1 d .
C(96) C 0.6315(9) 0.9584(3) 1.4134(2) 0.0503(14) Uani 1.00 1 d .
C(97) C 0.5705(9) 0.8819(3) 1.4346(3) 0.0592(17) Uani 1.00 1 d .
C(98) C 0.6066(9) 0.8467(3) 1.5054(3) 0.0567(16) Uani 1.00 1 d .
C(99) C 0.096(2) 0.7327(16) 0.4270(7) 0.271(14) Uani 1.00 1 d .
C(100) C 0.2291(16) 0.7529(9) 0.4443(5) 0.138(4) Uani 1.00 1 d .
C(101) C 0.6406(18) 1.2741(14) 0.8000(7) 0.237(11) Uani 1.00 1 d .
C(102) C 0.8122(13) 1.2486(8) 0.7848(5) 0.133(4) Uani 1.00 1 d .
C(103) C 0.1656(11) 0.5364(4) 1.0119(3) 0.0694(19) Uani 1.00 1 d .
C(104) C 0.2524(8) 0.5939(3) 1.0369(3) 0.0528(14) Uani 1.00 1 d .
C(105) C 0.0987(9) 0.4641(4) 1.2188(3) 0.0664(19) Uani 1.00 1 d .
C(106) C 0.2666(7) 0.4064(3) 1.1926(3) 0.0529(14) Uani 1.00 1 d .
H(1) H 0.1330 1.3599 0.6172 0.045 Uiso 1.00 1 c R
H(2) H 0.1355 1.4853 0.3914 0.049 Uiso 1.00 1 c R
H(3) H 0.5886 1.2581 0.4052 0.038 Uiso 1.00 1 c R
H(4) H 0.7402 1.4048 0.2727 0.055 Uiso 1.00 1 c R
H(5) H 0.6949 1.3204 0.2804 0.055 Uiso 1.00 1 c R
H(6) H 0.8867 1.3826 0.3605 0.047 Uiso 1.00 1 c R
H(7) H 0.6488 1.4005 0.4505 0.043 Uiso 1.00 1 c R
H(8) H 0.8865 1.3398 0.5020 0.046 Uiso 1.00 1 c R
H(9) H 0.5656 1.1747 0.6197 0.047 Uiso 1.00 1 c R
H(10) H 0.7083 1.3185 0.6141 0.048 Uiso 1.00 1 c R
H(11) H 0.5969 1.3878 0.5740 0.048 Uiso 1.00 1 c R
H(12) H 0.4279 1.2954 0.6184 0.040 Uiso 1.00 1 c R
H(13) H 0.2744 1.2084 0.5440 0.047 Uiso 1.00 1 c R
H(14) H 0.3550 1.2008 0.4587 0.047 Uiso 1.00 1 c R
H(15) H 0.5130 1.1023 0.5414 0.051 Uiso 1.00 1 c R
H(16) H 0.6315 1.1391 0.4761 0.051 Uiso 1.00 1 c R
H(17) H 0.8372 1.1892 0.6035 0.053 Uiso 1.00 1 c R
H(18) H 0.8477 1.1192 0.5498 0.053 Uiso 1.00 1 c R
H(19) H 1.0431 1.1339 0.4411 0.050 Uiso 1.00 1 c R
H(20) H 1.0984 1.2809 0.3926 0.054 Uiso 1.00 1 c R
H(21) H 1.1580 1.2031 0.3433 0.054 Uiso 1.00 1 c R
H(22) H -0.2414 1.4726 0.7219 0.073 Uiso 1.00 1 c R
H(23) H -0.0345 1.4558 0.7030 0.073 Uiso 1.00 1 c R
H(24) H -0.1300 1.3905 0.6859 0.073 Uiso 1.00 1 c R
H(25) H -0.2688 1.6219 0.4305 0.103 Uiso 1.00 1 c R
H(26) H -0.1726 1.5388 0.3925 0.103 Uiso 1.00 1 c R
H(27) H -0.0628 1.6009 0.4033 0.103 Uiso 1.00 1 c R
H(28) H 0.4921 0.6403 0.6130 0.046 Uiso 1.00 1 c R
H(29) H 0.3967 0.5159 0.8394 0.051 Uiso 1.00 1 c R
H(30) H 0.7459 0.8261 0.6103 0.046 Uiso 1.00 1 c R
H(31) H 0.6395 0.7429 0.8250 0.038 Uiso 1.00 1 c R
H(32) H 0.7999 0.5961 0.9581 0.052 Uiso 1.00 1 c R
H(33) H 0.6775 0.6802 0.9493 0.052 Uiso 1.00 1 c R
H(34) H 1.0163 0.6185 0.8697 0.046 Uiso 1.00 1 c R
H(35) H 0.8854 0.5993 0.7792 0.039 Uiso 1.00 1 c R
H(36) H 1.1115 0.6609 0.7277 0.042 Uiso 1.00 1 c R
H(37) H 1.0256 0.6817 0.6162 0.047 Uiso 1.00 1 c R
H(38) H 0.9424 0.6128 0.6565 0.047 Uiso 1.00 1 c R
H(39) H 0.7267 0.7055 0.6116 0.042 Uiso 1.00 1 c R
H(40) H 0.4122 0.7923 0.6864 0.046 Uiso 1.00 1 c R
H(41) H 0.4015 0.7996 0.7716 0.046 Uiso 1.00 1 c R
H(42) H 0.5404 0.8972 0.6888 0.051 Uiso 1.00 1 c R
H(43) H 0.6307 0.8607 0.7540 0.051 Uiso 1.00 1 c R
H(44) H 1.0160 0.8112 0.6264 0.051 Uiso 1.00 1 c R
H(45) H 0.9031 0.8813 0.6800 0.051 Uiso 1.00 1 c R
H(46) H 0.9979 0.8670 0.7895 0.052 Uiso 1.00 1 c R
H(47) H 1.1560 0.7195 0.8371 0.055 Uiso 1.00 1 c R
H(48) H 1.0894 0.7971 0.8866 0.055 Uiso 1.00 1 c R
H(49) H 0.3396 0.5269 0.5077 0.071 Uiso 1.00 1 c R
H(50) H 0.5099 0.5447 0.5267 0.071 Uiso 1.00 1 c R
H(51) H 0.3310 0.6094 0.5434 0.071 Uiso 1.00 1 c R
H(52) H 0.1681 0.3786 0.7999 0.101 Uiso 1.00 1 c R
H(53) H 0.1421 0.4616 0.8381 0.101 Uiso 1.00 1 c R
H(54) H 0.3249 0.3998 0.8277 0.101 Uiso 1.00 1 c R
H(55) H 0.3665 0.7011 1.2680 0.060 Uiso 1.00 1 c R
H(56) H 0.2684 0.7238 1.2032 0.060 Uiso 1.00 1 c R
H(57) H 0.4681 0.6234 1.1308 0.066 Uiso 1.00 1 c R
H(58) H 0.3825 0.5870 1.2044 0.066 Uiso 1.00 1 c R
H(59) H 0.6917 0.5375 1.1748 0.060 Uiso 1.00 1 c R
H(60) H 0.7753 0.6466 1.1178 0.055 Uiso 1.00 1 c R
H(61) H 0.8711 0.6255 1.1836 0.055 Uiso 1.00 1 c R
H(62) H 0.6764 0.7275 1.2532 0.042 Uiso 1.00 1 c R
H(63) H 0.7768 0.8313 1.2026 0.051 Uiso 1.00 1 c R
H(64) H 0.9268 0.7563 1.1727 0.051 Uiso 1.00 1 c R
H(65) H 0.8717 0.8546 1.0821 0.049 Uiso 1.00 1 c R
H(66) H 0.5687 0.8951 1.1167 0.042 Uiso 1.00 1 c R
H(67) H 0.5562 0.7405 1.0791 0.040 Uiso 1.00 1 c R
H(68) H 0.2579 0.7745 1.0957 0.046 Uiso 1.00 1 c R
H(69) H 0.2465 0.8600 1.1254 0.046 Uiso 1.00 1 c R
H(70) H 0.1927 0.8768 1.0100 0.045 Uiso 1.00 1 c R
H(71) H 0.6514 0.8305 0.9749 0.043 Uiso 1.00 1 c R
H(72) H 0.8405 0.9107 0.9581 0.056 Uiso 1.00 1 c R
H(73) H 0.7141 0.9760 1.0146 0.056 Uiso 1.00 1 c R
H(74) H 0.6010 1.0366 0.9219 0.055 Uiso 1.00 1 c R
H(75) H 0.7100 0.9657 0.8679 0.055 Uiso 1.00 1 c R
H(76) H 0.4933 0.9018 0.8855 0.043 Uiso 1.00 1 c R
H(77) H 0.4006 1.0283 1.0413 0.054 Uiso 1.00 1 c R
H(78) H 0.3303 0.9692 1.1003 0.054 Uiso 1.00 1 c R
H(79) H 0.2158 1.0093 1.0441 0.054 Uiso 1.00 1 c R
H(80) H 0.4745 0.8797 1.2245 0.063 Uiso 1.00 1 c R
H(81) H 0.4122 0.8242 1.2887 0.063 Uiso 1.00 1 c R
H(82) H 0.2891 0.8590 1.2341 0.063 Uiso 1.00 1 c R
H(83) H 0.2808 1.0564 0.9272 0.041 Uiso 1.00 1 c R
H(84) H 0.1124 0.9598 0.9395 0.063 Uiso 1.00 1 c R
H(85) H 0.1853 0.9365 0.8563 0.063 Uiso 1.00 1 c R
H(86) H 0.0646 1.0218 0.8786 0.063 Uiso 1.00 1 c R
H(87) H 0.5026 1.0517 0.8158 0.057 Uiso 1.00 1 c R
H(88) H 0.4002 1.0012 0.7806 0.057 Uiso 1.00 1 c R
H(89) H 0.1600 1.1073 0.7914 0.071 Uiso 1.00 1 c R
H(90) H 0.2487 1.1577 0.8338 0.071 Uiso 1.00 1 c R
H(91) H 0.7168 1.2995 0.9617 0.056 Uiso 1.00 1 c R
H(92) H 0.5779 1.2768 1.0272 0.056 Uiso 1.00 1 c R
H(93) H 0.6102 1.3760 1.0997 0.067 Uiso 1.00 1 c R
H(94) H 0.5587 1.4137 1.0270 0.067 Uiso 1.00 1 c R
H(95) H 0.7876 1.4632 1.0556 0.064 Uiso 1.00 1 c R
H(96) H 0.9258 1.3539 1.1125 0.057 Uiso 1.00 1 c R
H(97) H 1.0656 1.3749 1.0463 0.057 Uiso 1.00 1 c R
H(98) H 1.0404 1.2733 0.9769 0.043 Uiso 1.00 1 c R
H(99) H 1.1978 1.1702 1.0275 0.048 Uiso 1.00 1 c R
H(100) H 1.2387 1.2455 1.0588 0.048 Uiso 1.00 1 c R
H(101) H 1.1925 1.1454 1.1473 0.047 Uiso 1.00 1 c R
H(102) H 0.9660 1.1057 1.1132 0.043 Uiso 1.00 1 c R
H(103) H 0.7580 1.2608 1.1506 0.039 Uiso 1.00 1 c R
H(104) H 0.5130 1.2254 1.1342 0.048 Uiso 1.00 1 c R
H(105) H 0.6187 1.1402 1.1045 0.048 Uiso 1.00 1 c R
H(106) H 0.4654 1.1231 1.2195 0.042 Uiso 1.00 1 c R
H(107) H 0.8428 1.1697 1.2543 0.038 Uiso 1.00 1 c R
H(108) H 1.0923 1.0903 1.2726 0.053 Uiso 1.00 1 c R
H(109) H 1.0907 1.0247 1.2159 0.053 Uiso 1.00 1 c R
H(110) H 0.9294 1.0339 1.3619 0.053 Uiso 1.00 1 c R
H(111) H 0.9454 0.9635 1.3073 0.053 Uiso 1.00 1 c R
H(112) H 0.6635 1.0985 1.3445 0.041 Uiso 1.00 1 c R
H(113) H 0.8539 0.9729 1.1892 0.052 Uiso 1.00 1 c R
H(114) H 0.7845 1.0318 1.1299 0.052 Uiso 1.00 1 c R
H(115) H 0.6531 0.9921 1.1860 0.052 Uiso 1.00 1 c R
H(116) H 0.9654 1.1210 1.0037 0.060 Uiso 1.00 1 c R
H(117) H 0.9103 1.1777 0.9404 0.060 Uiso 1.00 1 c R
H(118) H 0.7684 1.1419 0.9947 0.060 Uiso 1.00 1 c R
H(119) H 0.6505 0.9438 1.3029 0.045 Uiso 1.00 1 c R
H(120) H 0.3472 0.9804 1.3550 0.063 Uiso 1.00 1 c R
H(121) H 0.3950 1.0371 1.2896 0.063 Uiso 1.00 1 c R
H(122) H 0.3644 1.0670 1.3707 0.063 Uiso 1.00 1 c R
H(123) H 0.7558 0.9493 1.4147 0.060 Uiso 1.00 1 c R
H(124) H 0.5670 0.9996 1.4496 0.060 Uiso 1.00 1 c R
H(125) H 0.4442 0.8926 1.4370 0.071 Uiso 1.00 1 c R
H(126) H 0.6274 0.8424 1.3959 0.071 Uiso 1.00 1 c R
H(127) H 0.1100 0.7326 0.3745 0.326 Uiso 1.00 1 c R
H(128) H -0.0112 0.7704 0.4483 0.326 Uiso 1.00 1 c R
H(129) H 0.0895 0.6800 0.4453 0.326 Uiso 1.00 1 c R
H(130) H 0.2349 0.8050 0.4230 0.165 Uiso 1.00 1 c R
H(131) H 0.3349 0.7151 0.4201 0.165 Uiso 1.00 1 c R
H(132) H 0.5981 1.2750 0.8522 0.284 Uiso 1.00 1 c R
H(133) H 0.5882 1.2389 0.7777 0.284 Uiso 1.00 1 c R
H(134) H 0.6093 1.3273 0.7812 0.284 Uiso 1.00 1 c R
H(135) H 0.8405 1.1959 0.8064 0.160 Uiso 1.00 1 c R
H(136) H 0.8614 1.2840 0.8094 0.160 Uiso 1.00 1 c R
H(137) H 0.1866 0.4877 1.0392 0.083 Uiso 1.00 1 c R
H(138) H 0.2126 0.5250 0.9606 0.083 Uiso 1.00 1 c R
H(139) H 0.0407 0.5588 1.0196 0.083 Uiso 1.00 1 c R
H(140) H 0.2051 0.6052 1.0888 0.063 Uiso 1.00 1 c R
H(141) H 0.3780 0.5705 1.0305 0.063 Uiso 1.00 1 c R
H(142) H 0.0970 0.5127 1.1912 0.080 Uiso 1.00 1 c R
H(143) H 0.0863 0.4757 1.2699 0.080 Uiso 1.00 1 c R
H(144) H 0.0026 0.4417 1.2125 0.080 Uiso 1.00 1 c R
H(145) H 0.2792 0.3949 1.1409 0.063 Uiso 1.00 1 c R
H(146) H 0.3637 0.4296 1.1976 0.063 Uiso 1.00 1 c R
H(147) H 0.5371 0.6016 1.2987 0.082 Uiso 1.00 1 c R
H(148) H 0.3567 0.7505 0.9732 0.065 Uiso 1.00 1 c R
H(149) H 0.8877 0.7626 1.0010 0.067 Uiso 1.00 1 c R
H(150) H 0.8245 1.3976 0.9314 0.081 Uiso 1.00 1 c R
H(151) H 0.4394 1.2432 1.2639 0.066 Uiso 1.00 1 c R
H(152) H 1.1520 1.2709 1.1810 0.068 Uiso 1.00 1 c R
H(153) H 0.3288 0.7710 0.5194 0.133 Uiso 1.00 1 c R
H(154) H 1.0033 1.2268 0.7107 0.134 Uiso 1.00 1 c R
H(155) H 0.1201 0.6863 1.0039 0.119 Uiso 1.00 1 c R
H(156) H 0.1942 0.3142 1.2271 0.121 Uiso 1.00 1 c R

loop_
_atom_site_aniso_label
_atom_site_aniso_U_11
_atom_site_aniso_U_22
_atom_site_aniso_U_33
_atom_site_aniso_U_12
_atom_site_aniso_U_13
_atom_site_aniso_U_23
O(1) 0.052(2) 0.052(2) 0.054(2) -0.0160(19) -0.0156(19) 0.0235(19)
O(2) 0.045(2) 0.047(2) 0.0351(18) -0.0088(17) -0.0079(15) 0.0023(16)
O(3) 0.037(2) 0.054(2) 0.057(2) -0.0016(18) -0.0038(18) -0.0052(19)
O(4) 0.046(2) 0.055(2) 0.074(2) 0.010(2) -0.013(2) 0.012(2)
O(5) 0.056(2) 0.052(2) 0.049(2) -0.0193(19) -0.0141(18) 0.0228(18)
O(6) 0.038(2) 0.047(2) 0.0371(18) -0.0109(16) -0.0095(15) -0.0000(15)
O(7) 0.055(2) 0.049(2) 0.056(2) -0.021(2) -0.0182(19) -0.0040(19)
O(8) 0.067(3) 0.057(2) 0.072(2) -0.038(2) -0.021(2) 0.014(2)
O(9) 0.069(2) 0.059(2) 0.046(2) -0.026(2) -0.024(2) 0.0222(19)
O(10) 0.049(2) 0.042(2) 0.045(2) -0.0188(17) -0.0135(17) 0.0074(16)
O(11) 0.064(3) 0.109(4) 0.076(3) -0.009(2) -0.013(2) 0.062(3)
O(12) 0.060(2) 0.078(3) 0.048(2) -0.002(2) 0.000(2) 0.030(2)
O(13) 0.043(2) 0.051(2) 0.0330(18) 0.0015(17) -0.0085(15) 0.0082(16)
O(14) 0.056(2) 0.058(2) 0.045(2) -0.0130(19) -0.0051(18) 0.0217(18)
O(15) 0.045(2) 0.0369(19) 0.045(2) 0.0008(16) -0.0084(16) 0.0057(16)
O(16) 0.108(4) 0.105(4) 0.079(3) -0.070(3) -0.050(3) 0.064(3)
O(17) 0.092(3) 0.076(2) 0.046(2) -0.043(2) -0.033(2) 0.029(2)
O(18) 0.049(2) 0.049(2) 0.045(2) -0.0239(18) -0.0142(17) 0.0069(17)
O(19) 0.080(3) 0.133(5) 0.069(3) -0.057(3) -0.011(2) -0.001(3)
O(20) 0.065(3) 0.133(5) 0.062(3) -0.007(3) -0.013(2) 0.004(3)
O(21) 0.047(2) 0.042(2) 0.140(4) -0.012(2) 0.002(2) 0.012(2)
O(22) 0.077(3) 0.041(2) 0.142(4) -0.009(2) -0.068(3) 0.012(2)
O(23) 0.90(5) 0.108(8) 0.247(15) -0.165(17) -0.06(2) 0.051(9)
O(24) 0.162(13) 0.207(11) 0.82(4) -0.023(10) -0.149(19) -0.118(18)
O(25) 0.64(3) 0.142(10) 0.254(15) 0.086(15) -0.059(18) 0.051(11)
N(9) 0.040(2) 0.034(2) 0.034(2) -0.0103(18) -0.0128(18) 0.0075(17)
N(19) 0.040(2) 0.041(2) 0.033(2) -0.0067(19) -0.0030(18) 0.0081(18)
N(34) 0.038(2) 0.035(2) 0.034(2) -0.0070(18) -0.0051(18) 0.0092(17)
N(44) 0.044(2) 0.041(2) 0.033(2) -0.019(2) -0.0057(18) 0.0098(18)
C(1) 0.036(2) 0.040(2) 0.036(2) -0.008(2) -0.006(2) -0.005(2)
C(2) 0.041(3) 0.036(2) 0.050(3) -0.009(2) -0.012(2) -0.006(2)
C(3) 0.040(3) 0.041(2) 0.058(3) -0.009(2) -0.013(2) 0.000(2)
C(4) 0.044(3) 0.030(2) 0.051(3) -0.009(2) -0.019(2) 0.011(2)
C(5) 0.037(2) 0.036(2) 0.034(2) -0.014(2) -0.010(2) 0.003(2)
C(6) 0.033(2) 0.031(2) 0.032(2) -0.006(2) -0.008(2) 0.0015(19)
C(7) 0.037(2) 0.035(2) 0.031(2) -0.009(2) -0.007(2) 0.000(2)
C(8) 0.030(2) 0.031(2) 0.031(2) -0.000(2) -0.0067(19) 0.0018(19)
C(10) 0.044(3) 0.040(2) 0.038(2) -0.011(2) -0.012(2) 0.013(2)
C(11) 0.045(3) 0.053(3) 0.037(2) -0.013(2) -0.003(2) 0.012(2)
C(12) 0.036(2) 0.041(2) 0.042(2) -0.013(2) -0.006(2) 0.004(2)
C(13) 0.042(3) 0.031(2) 0.034(2) -0.007(2) -0.008(2) 0.002(2)
C(14) 0.040(3) 0.045(2) 0.032(2) -0.013(2) -0.011(2) 0.001(2)
C(15) 0.046(3) 0.043(2) 0.032(2) -0.009(2) -0.011(2) -0.001(2)
C(16) 0.039(2) 0.036(2) 0.028(2) -0.010(2) -0.008(2) 0.002(2)
C(17) 0.041(3) 0.032(2) 0.044(2) -0.008(2) -0.011(2) 0.006(2)
C(18) 0.048(3) 0.030(2) 0.050(3) -0.009(2) -0.012(2) 0.006(2)
C(20) 0.035(3) 0.057(3) 0.036(2) 0.002(2) -0.011(2) 0.010(2)
C(21) 0.036(2) 0.042(2) 0.043(2) -0.007(2) -0.011(2) 0.003(2)
C(22) 0.033(2) 0.046(2) 0.046(3) -0.007(2) -0.010(2) 0.003(2)
C(23) 0.038(3) 0.053(3) 0.040(2) -0.007(2) -0.002(2) 0.004(2)
C(24) 0.051(3) 0.065(3) 0.053(3) -0.001(3) 0.006(2) -0.011(3)
C(25) 0.071(5) 0.075(5) 0.092(5) 0.013(4) -0.016(4) 0.036(4)
C(26) 0.043(3) 0.034(2) 0.035(2) -0.007(2) -0.006(2) -0.001(2)
C(27) 0.043(3) 0.042(2) 0.048(3) -0.006(2) -0.011(2) -0.004(2)
C(28) 0.035(2) 0.040(2) 0.057(3) -0.007(2) -0.007(2) 0.002(2)
C(29) 0.042(3) 0.038(2) 0.042(2) -0.004(2) -0.005(2) 0.007(2)
C(30) 0.036(2) 0.035(2) 0.036(2) -0.008(2) -0.005(2) 0.001(2)
C(31) 0.028(2) 0.035(2) 0.035(2) -0.007(2) -0.0038(19) 0.005(2)
C(32) 0.032(2) 0.035(2) 0.031(2) -0.013(2) -0.0046(19) 0.0024(19)
C(33) 0.030(2) 0.032(2) 0.030(2) -0.006(2) -0.0030(19) 0.0022(19)
C(35) 0.047(3) 0.038(2) 0.034(2) -0.006(2) -0.007(2) 0.008(2)
C(36) 0.044(3) 0.053(3) 0.035(2) -0.015(2) -0.009(2) 0.008(2)
C(37) 0.037(2) 0.039(2) 0.039(2) -0.006(2) -0.008(2) 0.005(2)
C(38) 0.031(2) 0.029(2) 0.031(2) -0.0001(19) -0.0009(19) 0.0028(19)
C(39) 0.036(2) 0.039(2) 0.027(2) -0.006(2) -0.004(2) -0.001(2)
C(40) 0.038(2) 0.039(2) 0.036(2) -0.009(2) 0.002(2) -0.007(2)
C(41) 0.037(2) 0.039(2) 0.028(2) -0.010(2) -0.002(2) 0.002(2)
C(42) 0.040(3) 0.035(2) 0.040(2) -0.007(2) -0.010(2) 0.002(2)
C(43) 0.049(3) 0.036(2) 0.041(2) -0.010(2) -0.008(2) 0.010(2)
C(45) 0.046(3) 0.044(2) 0.046(3) -0.028(2) -0.010(2) 0.005(2)
C(46) 0.036(2) 0.046(3) 0.038(2) -0.013(2) -0.003(2) 0.001(2)
C(47) 0.044(3) 0.043(2) 0.045(3) -0.014(2) -0.011(2) 0.004(2)
C(48) 0.048(3) 0.053(3) 0.043(3) -0.021(2) -0.012(2) 0.005(2)
C(49) 0.076(4) 0.059(3) 0.047(3) -0.015(3) -0.025(3) -0.008(2)
C(50) 0.099(6) 0.082(5) 0.094(5) -0.059(4) -0.033(4) 0.039(4)
C(51) 0.054(3) 0.058(3) 0.043(3) -0.026(2) -0.011(2) 0.022(2)
C(52) 0.075(4) 0.052(3) 0.051(3) -0.032(3) -0.027(3) 0.018(2)
C(53) 0.065(4) 0.038(2) 0.055(3) -0.018(2) -0.027(2) 0.012(2)
C(54) 0.050(3) 0.038(2) 0.049(3) -0.010(2) -0.013(2) 0.013(2)
C(55) 0.040(2) 0.036(2) 0.030(2) -0.008(2) -0.015(2) 0.009(2)
C(56) 0.048(3) 0.040(2) 0.040(2) -0.009(2) -0.015(2) 0.006(2)
C(57) 0.048(3) 0.039(2) 0.035(2) -0.011(2) -0.009(2) 0.005(2)
C(58) 0.036(2) 0.034(2) 0.033(2) -0.009(2) -0.001(2) 0.005(2)
C(59) 0.035(2) 0.034(2) 0.034(2) -0.010(2) -0.009(2) 0.002(2)
C(60) 0.042(3) 0.047(3) 0.029(2) -0.013(2) -0.003(2) 0.009(2)
C(61) 0.030(2) 0.046(3) 0.037(2) -0.011(2) -0.005(2) 0.013(2)
C(62) 0.039(2) 0.035(2) 0.036(2) -0.008(2) -0.008(2) 0.010(2)
C(63) 0.041(2) 0.029(2) 0.029(2) -0.007(2) -0.011(2) 0.0041(19)
C(64) 0.037(2) 0.032(2) 0.037(2) -0.011(2) -0.002(2) 0.003(2)
C(65) 0.042(3) 0.051(3) 0.053(3) -0.024(2) -0.012(2) 0.022(2)
C(66) 0.040(3) 0.046(3) 0.052(3) -0.016(2) -0.008(2) 0.016(2)
C(67) 0.037(2) 0.039(2) 0.027(2) -0.002(2) -0.008(2) 0.009(2)
C(68) 0.051(3) 0.038(2) 0.039(2) -0.002(2) -0.002(2) 0.005(2)
C(69) 0.067(4) 0.052(3) 0.033(2) -0.006(3) -0.007(2) 0.003(2)
C(70) 0.034(2) 0.035(2) 0.034(2) -0.006(2) -0.010(2) 0.011(2)
C(71) 0.058(3) 0.050(3) 0.055(3) -0.015(2) -0.021(2) 0.016(2)
C(72) 0.043(3) 0.055(3) 0.036(2) 0.002(2) -0.006(2) 0.014(2)
C(73) 0.051(3) 0.064(3) 0.053(3) -0.006(3) -0.004(2) 0.030(3)
C(74) 0.061(4) 0.066(3) 0.042(3) -0.018(3) -0.008(2) 0.025(2)
C(75) 0.042(3) 0.056(3) 0.045(3) -0.014(2) -0.015(2) 0.024(2)
C(76) 0.051(3) 0.051(3) 0.054(3) 0.000(2) -0.002(2) 0.021(2)
C(77) 0.058(3) 0.040(3) 0.049(3) -0.000(2) 0.003(2) 0.010(2)
C(78) 0.053(3) 0.043(3) 0.046(3) -0.011(2) -0.012(2) 0.010(2)
C(79) 0.035(2) 0.039(2) 0.032(2) -0.011(2) -0.001(2) 0.005(2)
C(80) 0.038(2) 0.037(2) 0.039(2) -0.006(2) -0.002(2) 0.008(2)
C(81) 0.041(3) 0.034(2) 0.040(2) -0.001(2) -0.014(2) 0.006(2)
C(82) 0.044(3) 0.033(2) 0.032(2) -0.010(2) -0.011(2) 0.004(2)
C(83) 0.029(2) 0.031(2) 0.036(2) -0.004(2) -0.004(2) 0.003(2)
C(84) 0.041(3) 0.039(2) 0.030(2) -0.006(2) -0.008(2) 0.006(2)
C(85) 0.039(3) 0.046(3) 0.039(2) -0.012(2) -0.016(2) 0.012(2)
C(86) 0.037(2) 0.035(2) 0.036(2) -0.011(2) -0.016(2) 0.012(2)
C(87) 0.039(2) 0.024(2) 0.032(2) -0.004(2) -0.007(2) 0.0016(18)
C(88) 0.035(2) 0.027(2) 0.033(2) -0.004(2) -0.012(2) 0.0006(19)
C(89) 0.037(3) 0.049(3) 0.044(2) -0.004(2) -0.013(2) 0.018(2)
C(90) 0.048(3) 0.044(3) 0.045(3) -0.010(2) -0.021(2) 0.020(2)
C(91) 0.038(2) 0.037(2) 0.031(2) -0.010(2) -0.013(2) 0.007(2)
C(92) 0.066(3) 0.034(2) 0.033(2) -0.016(2) -0.013(2) 0.002(2)
C(93) 0.070(4) 0.050(3) 0.033(2) -0.019(3) -0.013(2) -0.001(2)
C(94) 0.047(3) 0.031(2) 0.036(2) -0.012(2) -0.010(2) 0.011(2)
C(95) 0.043(3) 0.054(3) 0.057(3) -0.009(2) -0.009(2) 0.018(2)
C(96) 0.066(4) 0.052(3) 0.038(2) -0.026(3) -0.012(2) 0.014(2)
C(97) 0.077(4) 0.054(3) 0.058(3) -0.027(3) -0.032(3) 0.029(3)
C(98) 0.076(4) 0.059(3) 0.047(3) -0.028(3) -0.027(3) 0.022(2)
C(99) 0.121(12) 0.59(4) 0.121(10) -0.099(19) -0.026(9) -0.129(17)
C(100) 0.136(10) 0.249(15) 0.068(5) -0.107(10) -0.044(6) 0.035(7)
C(101) 0.096(10) 0.49(3) 0.119(10) -0.074(15) 0.019(8) -0.080(15)
C(102) 0.073(6) 0.220(13) 0.085(6) -0.009(7) -0.006(5) 0.047(7)
C(103) 0.094(5) 0.055(3) 0.069(4) -0.033(3) -0.023(3) 0.009(3)
C(104) 0.047(3) 0.060(3) 0.052(3) -0.012(2) -0.010(2) -0.004(2)
C(105) 0.063(4) 0.059(3) 0.067(4) 0.004(3) -0.011(3) 0.011(3)
C(106) 0.037(3) 0.061(3) 0.059(3) -0.013(2) -0.005(2) -0.001(2)

loop_
_atom_type_symbol
_atom_type_description
_atom_type_scat_dispersion_real
_atom_type_scat_dispersion_imag
_atom_type_scat_source
C C 0.018 0.009
;
International Tables for Crystallography
(1992, Vol. C, Tables 4.2.6.8 and 6.1.1.4)
;
O O 0.049 0.032
;
International Tables for Crystallography
(1992, Vol. C, Tables 4.2.6.8 and 6.1.1.4)
;
N N 0.031 0.018
;
International Tables for Crystallography
(1992, Vol. C, Tables 4.2.6.8 and 6.1.1.4)
;
H H 0.000 0.000
;
International Tables for Crystallography
(1992, Vol. C, Table 6.1.1.4)
;

loop_
_geom_angle_atom_site_label_1
_geom_angle_atom_site_label_2
_geom_angle_atom_site_label_3
_geom_angle
_geom_angle_publ_flag
C(12) O(2) C(23) 114.8(4) yes
C(2) O(3) C(24) 115.8(4) yes
C(3) O(4) C(25) 117.4(4) yes
C(37) O(6) C(48) 114.2(3) yes
C(27) O(7) C(49) 116.1(5) yes
C(28) O(8) C(50) 118.7(6) yes
C(5) N(9) C(8) 109.0(3) yes
C(5) N(9) C(10) 125.1(3) yes
C(8) N(9) C(10) 118.3(4) yes
C(16) N(19) C(18) 108.6(3) yes
C(16) N(19) C(20) 113.4(4) yes
C(18) N(19) C(20) 111.5(3) yes
C(30) N(34) C(33) 109.2(3) yes
C(30) N(34) C(35) 124.6(4) yes
C(33) N(34) C(35) 118.5(4) yes
C(41) N(44) C(43) 107.4(3) yes
C(41) N(44) C(45) 113.7(3) yes
C(43) N(44) C(45) 112.4(4) yes
C(2) C(1) C(6) 118.5(4) yes
O(3) C(2) C(1) 124.4(4) yes
O(3) C(2) C(3) 115.3(4) yes
C(1) C(2) C(3) 120.3(4) yes
O(4) C(3) C(2) 114.7(4) yes
O(4) C(3) C(4) 125.1(5) yes
C(2) C(3) C(4) 120.1(4) yes
C(3) C(4) C(5) 118.9(4) yes
N(9) C(5) C(4) 128.4(4) yes
N(9) C(5) C(6) 110.9(4) yes
C(4) C(5) C(6) 120.7(4) yes
C(1) C(6) C(5) 121.3(4) yes
C(1) C(6) C(7) 128.5(4) yes
C(5) C(6) C(7) 110.1(3) yes
C(6) C(7) C(8) 102.1(3) yes
C(6) C(7) C(16) 115.5(3) yes
C(6) C(7) C(17) 112.3(4) yes
C(8) C(7) C(16) 114.5(4) yes
C(8) C(7) C(17) 110.9(3) yes
C(16) C(7) C(17) 101.8(3) yes
N(9) C(8) C(7) 105.3(3) yes
N(9) C(8) C(13) 106.2(3) yes
C(7) C(8) C(13) 116.7(4) yes
O(1) C(10) N(9) 122.2(4) yes
O(1) C(10) C(11) 123.4(4) yes
N(9) C(10) C(11) 114.4(4) yes
C(10) C(11) C(12) 115.6(4) yes
O(2) C(12) C(11) 104.8(4) yes
O(2) C(12) C(13) 114.3(4) yes
C(11) C(12) C(13) 109.4(4) yes
C(8) C(13) C(12) 108.4(4) yes
C(8) C(13) C(14) 113.9(4) yes
C(12) C(13) C(14) 118.7(4) yes
C(13) C(14) C(15) 106.7(4) yes
C(13) C(14) C(21) 114.1(4) yes
C(15) C(14) C(21) 108.9(4) yes
C(14) C(15) C(16) 108.5(4) yes
N(19) C(16) C(7) 104.9(3) yes
N(19) C(16) C(15) 110.4(4) yes
C(7) C(16) C(15) 116.0(4) yes
C(7) C(17) C(18) 102.5(4) yes
N(19) C(18) C(17) 104.6(3) yes
N(19) C(20) C(21) 111.0(4) yes
C(14) C(21) C(20) 115.6(4) yes
C(14) C(21) C(22) 121.8(4) yes
C(20) C(21) C(22) 122.6(4) yes
C(21) C(22) C(23) 121.6(4) yes
O(2) C(23) C(22) 110.7(4) yes
C(27) C(26) C(31) 119.4(4) yes
O(7) C(27) C(26) 124.2(4) yes
O(7) C(27) C(28) 115.2(5) yes
C(26) C(27) C(28) 120.5(5) yes
O(8) C(28) C(27) 115.7(5) yes
O(8) C(28) C(29) 123.6(5) yes
C(27) C(28) C(29) 120.7(5) yes
C(28) C(29) C(30) 117.1(4) yes
N(34) C(30) C(29) 127.1(4) yes
N(34) C(30) C(31) 109.7(4) yes
C(29) C(30) C(31) 123.2(5) yes
C(26) C(31) C(30) 119.0(5) yes
C(26) C(31) C(32) 129.1(4) yes
C(30) C(31) C(32) 111.7(4) yes
C(31) C(32) C(33) 101.9(3) yes
C(31) C(32) C(41) 115.4(3) yes
C(31) C(32) C(42) 113.0(4) yes
C(33) C(32) C(41) 114.1(4) yes
C(33) C(32) C(42) 110.7(3) yes
C(41) C(32) C(42) 102.1(3) yes
N(34) C(33) C(32) 104.7(4) yes
N(34) C(33) C(38) 105.8(3) yes
C(32) C(33) C(38) 116.7(3) yes
O(5) C(35) N(34) 123.3(5) yes
O(5) C(35) C(36) 123.0(5) yes
N(34) C(35) C(36) 113.7(4) yes
C(35) C(36) C(37) 115.3(4) yes
O(6) C(37) C(36) 104.6(3) yes
O(6) C(37) C(38) 115.2(4) yes
C(36) C(37) C(38) 108.4(4) yes
C(33) C(38) C(37) 108.0(3) yes
C(33) C(38) C(39) 112.8(3) yes
C(37) C(38) C(39) 118.3(4) yes
C(38) C(39) C(40) 106.8(4) yes
C(38) C(39) C(46) 115.2(3) yes
C(40) C(39) C(46) 109.7(4) yes
C(39) C(40) C(41) 108.2(3) yes
N(44) C(41) C(32) 105.0(3) yes
N(44) C(41) C(40) 110.3(4) yes
C(32) C(41) C(40) 116.0(4) yes
C(32) C(42) C(43) 102.6(4) yes
N(44) C(43) C(42) 105.7(4) yes
N(44) C(45) C(46) 111.0(4) yes
C(39) C(46) C(45) 115.1(4) yes
C(39) C(46) C(47) 122.5(4) yes
C(45) C(46) C(47) 122.4(5) yes
C(46) C(47) C(48) 121.4(5) yes
O(6) C(48) C(47) 110.5(5) yes
C(52) C(51) C(60) 116.1(4) yes
C(51) C(52) C(53) 110.4(6) yes
O(9) C(53) C(52) 112.3(4) yes
O(9) C(53) C(54) 108.6(5) yes
C(52) C(53) C(54) 109.6(4) yes
C(53) C(54) C(55) 113.8(4) yes
C(54) C(55) C(56) 111.9(4) yes
C(54) C(55) C(60) 113.2(4) yes
C(56) C(55) C(60) 112.4(4) yes
C(55) C(56) C(57) 114.8(5) yes
O(13) C(57) C(56) 109.2(4) yes
O(13) C(57) C(58) 111.5(4) yes
C(56) C(57) C(58) 110.9(4) yes
C(57) C(58) C(59) 110.9(4) yes
C(57) C(58) C(64) 111.9(3) yes
C(59) C(58) C(64) 112.2(4) yes
C(58) C(59) C(60) 112.0(4) yes
C(58) C(59) C(61) 112.0(4) yes
C(60) C(59) C(61) 113.2(3) yes
C(51) C(60) C(55) 107.9(4) yes
C(51) C(60) C(59) 113.7(5) yes
C(51) C(60) C(69) 106.5(4) yes
C(55) C(60) C(59) 108.8(3) yes
C(55) C(60) C(69) 109.6(4) yes
C(59) C(60) C(69) 110.2(4) yes
C(59) C(61) C(62) 115.3(4) yes
O(10) C(62) C(61) 111.8(3) yes
O(10) C(62) C(63) 108.9(3) yes
C(61) C(62) C(63) 110.8(4) yes
C(62) C(63) C(64) 106.1(3) yes
C(62) C(63) C(67) 117.8(4) yes
C(62) C(63) C(68) 109.6(3) yes
C(64) C(63) C(67) 100.1(3) yes
C(64) C(63) C(68) 112.6(4) yes
C(67) C(63) C(68) 110.3(3) yes
C(58) C(64) C(63) 113.0(3) yes
C(58) C(64) C(65) 117.4(5) yes
C(63) C(64) C(65) 104.5(4) yes
C(64) C(65) C(66) 103.9(5) yes
C(65) C(66) C(67) 107.4(4) yes
C(63) C(67) C(66) 103.3(4) yes
C(63) C(67) C(70) 117.7(3) yes
C(66) C(67) C(70) 112.5(4) yes
C(67) C(70) C(71) 112.5(4) yes
C(67) C(70) C(72) 110.9(3) yes
C(71) C(70) C(72) 110.2(4) yes
C(70) C(72) C(73) 115.1(4) yes
C(72) C(73) C(74) 115.9(4) yes
O(11) C(74) O(12) 122.2(5) yes
O(11) C(74) C(73) 119.3(5) yes
O(12) C(74) C(73) 118.5(5) yes
C(76) C(75) C(84) 114.4(5) yes
C(75) C(76) C(77) 111.6(4) yes
O(14) C(77) C(76) 112.4(5) yes
O(14) C(77) C(78) 108.3(4) yes
C(76) C(77) C(78) 109.3(4) yes
C(77) C(78) C(79) 113.2(5) yes
C(78) C(79) C(80) 110.9(4) yes
C(78) C(79) C(84) 114.2(4) yes
C(80) C(79) C(84) 112.1(4) yes
C(79) C(80) C(81) 114.7(4) yes
O(18) C(81) C(80) 108.9(4) yes
O(18) C(81) C(82) 110.9(3) yes
C(80) C(81) C(82) 112.0(4) yes
C(81) C(82) C(83) 111.1(4) yes
C(81) C(82) C(88) 112.8(4) yes
C(83) C(82) C(88) 112.1(3) yes
C(82) C(83) C(84) 110.7(3) yes
C(82) C(83) C(85) 111.5(4) yes
C(84) C(83) C(85) 114.3(4) yes
C(75) C(84) C(79) 108.0(4) yes
C(75) C(84) C(83) 112.3(3) yes
C(75) C(84) C(93) 105.4(4) yes
C(79) C(84) C(83) 109.7(4) yes
C(79) C(84) C(93) 109.8(4) yes
C(83) C(84) C(93) 111.5(4) yes
C(83) C(85) C(86) 115.9(4) yes
O(15) C(86) C(85) 111.7(4) yes
O(15) C(86) C(87) 108.1(4) yes
C(85) C(86) C(87) 111.2(3) yes
C(86) C(87) C(88) 106.9(3) yes
C(86) C(87) C(91) 118.3(3) yes
C(86) C(87) C(92) 109.1(4) yes
C(88) C(87) C(91) 101.1(4) yes
C(88) C(87) C(92) 111.6(3) yes
C(91) C(87) C(92) 109.7(3) yes
C(82) C(88) C(87) 113.9(4) yes
C(82) C(88) C(89) 118.1(4) yes
C(87) C(88) C(89) 104.8(4) yes
C(88) C(89) C(90) 104.6(4) yes
C(89) C(90) C(91) 107.1(4) yes
C(87) C(91) C(90) 103.0(3) yes
C(87) C(91) C(94) 118.9(4) yes
C(90) C(91) C(94) 111.6(4) yes
C(91) C(94) C(95) 111.6(4) yes
C(91) C(94) C(96) 111.2(5) yes
C(95) C(94) C(96) 110.1(4) yes
C(94) C(96) C(97) 114.0(5) yes
C(96) C(97) C(98) 115.4(6) yes
O(16) C(98) O(17) 122.5(6) yes
O(16) C(98) C(97) 120.0(7) yes
O(17) C(98) C(97) 117.5(6) yes
O(19) C(100) C(99) 120.1(10) yes
O(20) C(102) C(101) 118.1(10) yes
O(21) C(104) C(103) 111.2(5) yes
O(22) C(106) C(105) 111.1(5) yes
C(53) O(9) H(147) 109.5 no
C(62) O(10) H(148) 109.5 no
C(57) O(13) H(149) 109.4 no
C(77) O(14) H(150) 109.6 no
C(86) O(15) H(151) 109.5 no
C(81) O(18) H(152) 109.3 no
C(100) O(19) H(153) 109.6 no
C(102) O(20) H(154) 109.5 no
C(104) O(21) H(155) 109.4 no
C(106) O(22) H(156) 109.4 no
C(16) N(19) H(9) 107.7 no
C(18) N(19) H(9) 107.7 no
C(20) N(19) H(9) 107.7 no
C(41) N(44) H(30) 107.7 no
C(43) N(44) H(30) 107.7 no
C(45) N(44) H(30) 107.7 no
C(2) C(1) H(1) 120.7 no
C(6) C(1) H(1) 120.7 no
C(3) C(4) H(2) 120.5 no
C(5) C(4) H(2) 120.6 no
N(9) C(8) H(3) 109.4 no
C(7) C(8) H(3) 109.4 no
C(13) C(8) H(3) 109.4 no
C(10) C(11) H(4) 108.4 no
C(10) C(11) H(5) 108.4 no
C(12) C(11) H(4) 108.4 no
C(12) C(11) H(5) 108.4 no
H(4) C(11) H(5) 107.5 no
O(2) C(12) H(6) 109.4 no
C(11) C(12) H(6) 109.4 no
C(13) C(12) H(6) 109.4 no
C(8) C(13) H(7) 104.8 no
C(12) C(13) H(7) 104.8 no
C(14) C(13) H(7) 104.8 no
C(13) C(14) H(8) 109.0 no
C(15) C(14) H(8) 109.0 no
C(21) C(14) H(8) 109.0 no
C(14) C(15) H(10) 110.0 no
C(14) C(15) H(11) 110.0 no
C(16) C(15) H(10) 110.0 no
C(16) C(15) H(11) 110.0 no
H(10) C(15) H(11) 108.4 no
N(19) C(16) H(12) 108.4 no
C(7) C(16) H(12) 108.4 no
C(15) C(16) H(12) 108.4 no
C(7) C(17) H(13) 111.3 no
C(7) C(17) H(14) 111.3 no
C(18) C(17) H(13) 111.3 no
C(18) C(17) H(14) 111.3 no
H(13) C(17) H(14) 109.2 no
N(19) C(18) H(15) 110.8 no
N(19) C(18) H(16) 110.8 no
C(17) C(18) H(15) 110.8 no
C(17) C(18) H(16) 110.8 no
H(15) C(18) H(16) 108.9 no
N(19) C(20) H(17) 109.4 no
N(19) C(20) H(18) 109.4 no
C(21) C(20) H(17) 109.4 no
C(21) C(20) H(18) 109.4 no
H(17) C(20) H(18) 108.0 no
C(21) C(22) H(19) 119.2 no
C(23) C(22) H(19) 119.2 no
O(2) C(23) H(20) 109.5 no
O(2) C(23) H(21) 109.5 no
C(22) C(23) H(20) 109.5 no
C(22) C(23) H(21) 109.5 no
H(20) C(23) H(21) 108.1 no
O(3) C(24) H(22) 109.5 no
O(3) C(24) H(23) 109.5 no
O(3) C(24) H(24) 109.5 no
H(22) C(24) H(23) 109.5 no
H(22) C(24) H(24) 109.5 no
H(23) C(24) H(24) 109.5 no
O(4) C(25) H(25) 109.5 no
O(4) C(25) H(26) 109.5 no
O(4) C(25) H(27) 109.5 no
H(25) C(25) H(26) 109.5 no
H(25) C(25) H(27) 109.5 no
H(26) C(25) H(27) 109.5 no
C(27) C(26) H(28) 120.3 no
C(31) C(26) H(28) 120.3 no
C(28) C(29) H(29) 121.5 no
C(30) C(29) H(29) 121.5 no
N(34) C(33) H(31) 109.8 no
C(32) C(33) H(31) 109.8 no
C(38) C(33) H(31) 109.8 no
C(35) C(36) H(32) 108.5 no
C(35) C(36) H(33) 108.5 no
C(37) C(36) H(32) 108.5 no
C(37) C(36) H(33) 108.5 no
H(32) C(36) H(33) 107.5 no
O(6) C(37) H(34) 109.5 no
C(36) C(37) H(34) 109.5 no
C(38) C(37) H(34) 109.5 no
C(33) C(38) H(35) 105.6 no
C(37) C(38) H(35) 105.6 no
C(39) C(38) H(35) 105.6 no
C(38) C(39) H(36) 108.3 no
C(40) C(39) H(36) 108.3 no
C(46) C(39) H(36) 108.3 no
C(39) C(40) H(37) 110.1 no
C(39) C(40) H(38) 110.1 no
C(41) C(40) H(37) 110.1 no
C(41) C(40) H(38) 110.1 no
H(37) C(40) H(38) 108.4 no
N(44) C(41) H(39) 108.4 no
C(32) C(41) H(39) 108.4 no
C(40) C(41) H(39) 108.4 no
C(32) C(42) H(40) 111.3 no
C(32) C(42) H(41) 111.2 no
C(43) C(42) H(40) 111.3 no
C(43) C(42) H(41) 111.3 no
H(40) C(42) H(41) 109.2 no
N(44) C(43) H(42) 110.6 no
N(44) C(43) H(43) 110.6 no
C(42) C(43) H(42) 110.6 no
C(42) C(43) H(43) 110.6 no
H(42) C(43) H(43) 108.7 no
N(44) C(45) H(44) 109.4 no
N(44) C(45) H(45) 109.4 no
C(46) C(45) H(44) 109.4 no
C(46) C(45) H(45) 109.4 no
H(44) C(45) H(45) 108.0 no
C(46) C(47) H(46) 119.3 no
C(48) C(47) H(46) 119.3 no
O(6) C(48) H(47) 109.5 no
O(6) C(48) H(48) 109.5 no
C(47) C(48) H(47) 109.5 no
C(47) C(48) H(48) 109.5 no
H(47) C(48) H(48) 108.1 no
O(7) C(49) H(49) 109.5 no
O(7) C(49) H(50) 109.5 no
O(7) C(49) H(51) 109.5 no
H(49) C(49) H(50) 109.5 no
H(49) C(49) H(51) 109.5 no
H(50) C(49) H(51) 109.5 no
O(8) C(50) H(52) 109.5 no
O(8) C(50) H(53) 109.5 no
O(8) C(50) H(54) 109.5 no
H(52) C(50) H(53) 109.5 no
H(52) C(50) H(54) 109.5 no
H(53) C(50) H(54) 109.5 no
C(52) C(51) H(55) 108.3 no
C(52) C(51) H(56) 108.3 no
C(60) C(51) H(55) 108.3 no
C(60) C(51) H(56) 108.3 no
H(55) C(51) H(56) 107.4 no
C(51) C(52) H(57) 109.6 no
C(51) C(52) H(58) 109.6 no
C(53) C(52) H(57) 109.6 no
C(53) C(52) H(58) 109.6 no
H(57) C(52) H(58) 108.1 no
O(9) C(53) H(59) 108.8 no
C(52) C(53) H(59) 108.8 no
C(54) C(53) H(59) 108.8 no
C(53) C(54) H(60) 108.8 no
C(53) C(54) H(61) 108.8 no
C(55) C(54) H(60) 108.8 no
C(55) C(54) H(61) 108.8 no
H(60) C(54) H(61) 107.7 no
C(54) C(55) H(62) 106.3 no
C(56) C(55) H(62) 106.2 no
C(60) C(55) H(62) 106.3 no
C(55) C(56) H(63) 108.6 no
C(55) C(56) H(64) 108.6 no
C(57) C(56) H(63) 108.6 no
C(57) C(56) H(64) 108.6 no
H(63) C(56) H(64) 107.5 no
O(13) C(57) H(65) 108.4 no
C(56) C(57) H(65) 108.4 no
C(58) C(57) H(65) 108.4 no
C(57) C(58) H(66) 107.2 no
C(59) C(58) H(66) 107.2 no
C(64) C(58) H(66) 107.2 no
C(58) C(59) H(67) 106.3 no
C(60) C(59) H(67) 106.4 no
C(61) C(59) H(67) 106.4 no
C(59) C(61) H(68) 108.4 no
C(59) C(61) H(69) 108.4 no
C(62) C(61) H(68) 108.5 no
C(62) C(61) H(69) 108.4 no
H(68) C(61) H(69) 107.5 no
O(10) C(62) H(70) 108.4 no
C(61) C(62) H(70) 108.4 no
C(63) C(62) H(70) 108.4 no
C(58) C(64) H(71) 107.2 no
C(63) C(64) H(71) 107.2 no
C(65) C(64) H(71) 107.2 no
C(64) C(65) H(72) 111.0 no
C(64) C(65) H(73) 111.0 no
C(66) C(65) H(72) 111.0 no
C(66) C(65) H(73) 111.0 no
H(72) C(65) H(73) 109.0 no
C(65) C(66) H(74) 110.2 no
C(65) C(66) H(75) 110.2 no
C(67) C(66) H(74) 110.2 no
C(67) C(66) H(75) 110.2 no
H(74) C(66) H(75) 108.5 no
C(63) C(67) H(76) 107.6 no
C(66) C(67) H(76) 107.6 no
C(70) C(67) H(76) 107.6 no
C(63) C(68) H(77) 109.5 no
C(63) C(68) H(78) 109.5 no
C(63) C(68) H(79) 109.5 no
H(77) C(68) H(78) 109.5 no
H(77) C(68) H(79) 109.5 no
H(78) C(68) H(79) 109.5 no
C(60) C(69) H(80) 109.5 no
C(60) C(69) H(81) 109.5 no
C(60) C(69) H(82) 109.5 no
H(80) C(69) H(81) 109.5 no
H(80) C(69) H(82) 109.5 no
H(81) C(69) H(82) 109.5 no
C(67) C(70) H(83) 107.7 no
C(71) C(70) H(83) 107.7 no
C(72) C(70) H(83) 107.7 no
C(70) C(71) H(84) 109.5 no
C(70) C(71) H(85) 109.5 no
C(70) C(71) H(86) 109.5 no
H(84) C(71) H(85) 109.5 no
H(84) C(71) H(86) 109.5 no
H(85) C(71) H(86) 109.5 no
C(70) C(72) H(87) 108.5 no
C(70) C(72) H(88) 108.5 no
C(73) C(72) H(87) 108.5 no
C(73) C(72) H(88) 108.5 no
H(87) C(72) H(88) 107.5 no
C(72) C(73) H(89) 108.3 no
C(72) C(73) H(90) 108.3 no
C(74) C(73) H(89) 108.3 no
C(74) C(73) H(90) 108.3 no
H(89) C(73) H(90) 107.4 no
C(76) C(75) H(91) 108.7 no
C(76) C(75) H(92) 108.7 no
C(84) C(75) H(91) 108.7 no
C(84) C(75) H(92) 108.7 no
H(91) C(75) H(92) 107.6 no
C(75) C(76) H(93) 109.3 no
C(75) C(76) H(94) 109.3 no
C(77) C(76) H(93) 109.3 no
C(77) C(76) H(94) 109.3 no
H(93) C(76) H(94) 108.0 no
O(14) C(77) H(95) 108.9 no
C(76) C(77) H(95) 108.9 no
C(78) C(77) H(95) 108.9 no
C(77) C(78) H(96) 108.9 no
C(77) C(78) H(97) 108.9 no
C(79) C(78) H(96) 108.9 no
C(79) C(78) H(97) 108.9 no
H(96) C(78) H(97) 107.7 no
C(78) C(79) H(98) 106.4 no
C(80) C(79) H(98) 106.3 no
C(84) C(79) H(98) 106.4 no
C(79) C(80) H(99) 108.6 no
C(79) C(80) H(100) 108.6 no
C(81) C(80) H(99) 108.6 no
C(81) C(80) H(100) 108.6 no
H(99) C(80) H(100) 107.6 no
O(18) C(81) H(101) 108.3 no
C(80) C(81) H(101) 108.3 no
C(82) C(81) H(101) 108.3 no
C(81) C(82) H(102) 106.8 no
C(83) C(82) H(102) 106.8 no
C(88) C(82) H(102) 106.8 no
C(82) C(83) H(103) 106.6 no
C(84) C(83) H(103) 106.6 no
C(85) C(83) H(103) 106.6 no
C(83) C(85) H(104) 108.3 no
C(83) C(85) H(105) 108.3 no
C(86) C(85) H(104) 108.3 no
C(86) C(85) H(105) 108.3 no
H(104) C(85) H(105) 107.4 no
O(15) C(86) H(106) 108.6 no
C(85) C(86) H(106) 108.6 no
C(87) C(86) H(106) 108.6 no
C(82) C(88) H(107) 106.4 no
C(87) C(88) H(107) 106.4 no
C(89) C(88) H(107) 106.4 no
C(88) C(89) H(108) 110.8 no
C(88) C(89) H(109) 110.8 no
C(90) C(89) H(108) 110.8 no
C(90) C(89) H(109) 110.8 no
H(108) C(89) H(109) 108.9 no
C(89) C(90) H(110) 110.3 no
C(89) C(90) H(111) 110.3 no
C(91) C(90) H(110) 110.3 no
C(91) C(90) H(111) 110.3 no
H(110) C(90) H(111) 108.5 no
C(87) C(91) H(112) 107.6 no
C(90) C(91) H(112) 107.6 no
C(94) C(91) H(112) 107.6 no
C(87) C(92) H(113) 109.5 no
C(87) C(92) H(114) 109.5 no
C(87) C(92) H(115) 109.5 no
H(113) C(92) H(114) 109.5 no
H(113) C(92) H(115) 109.5 no
H(114) C(92) H(115) 109.5 no
C(84) C(93) H(116) 109.5 no
C(84) C(93) H(117) 109.5 no
C(84) C(93) H(118) 109.5 no
H(116) C(93) H(117) 109.5 no
H(116) C(93) H(118) 109.5 no
H(117) C(93) H(118) 109.5 no
C(91) C(94) H(119) 107.9 no
C(95) C(94) H(119) 107.9 no
C(96) C(94) H(119) 107.9 no
C(94) C(95) H(120) 109.5 no
C(94) C(95) H(121) 109.5 no
C(94) C(95) H(122) 109.5 no
H(120) C(95) H(121) 109.5 no
H(120) C(95) H(122) 109.5 no
H(121) C(95) H(122) 109.5 no
C(94) C(96) H(123) 108.8 no
C(94) C(96) H(124) 108.7 no
C(97) C(96) H(123) 108.8 no
C(97) C(96) H(124) 108.8 no
H(123) C(96) H(124) 107.7 no
C(96) C(97) H(125) 108.4 no
C(96) C(97) H(126) 108.4 no
C(98) C(97) H(125) 108.4 no
C(98) C(97) H(126) 108.4 no
H(125) C(97) H(126) 107.5 no
C(100) C(99) H(127) 109.5 no
C(100) C(99) H(128) 109.5 no
C(100) C(99) H(129) 109.5 no
H(127) C(99) H(128) 109.5 no
H(127) C(99) H(129) 109.5 no
H(128) C(99) H(129) 109.5 no
O(19) C(100) H(130) 107.3 no
O(19) C(100) H(131) 107.3 no
C(99) C(100) H(130) 107.3 no
C(99) C(100) H(131) 107.3 no
H(130) C(100) H(131) 106.9 no
C(102) C(101) H(132) 109.5 no
C(102) C(101) H(133) 109.5 no
C(102) C(101) H(134) 109.5 no
H(132) C(101) H(133) 109.5 no
H(132) C(101) H(134) 109.5 no
H(133) C(101) H(134) 109.5 no
O(20) C(102) H(135) 107.8 no
O(20) C(102) H(136) 107.8 no
C(101) C(102) H(135) 107.8 no
C(101) C(102) H(136) 107.8 no
H(135) C(102) H(136) 107.1 no
C(104) C(103) H(137) 109.5 no
C(104) C(103) H(138) 109.5 no
C(104) C(103) H(139) 109.5 no
H(137) C(103) H(138) 109.5 no
H(137) C(103) H(139) 109.5 no
H(138) C(103) H(139) 109.5 no
O(21) C(104) H(140) 109.4 no
O(21) C(104) H(141) 109.4 no
C(103) C(104) H(140) 109.4 no
C(103) C(104) H(141) 109.4 no
H(140) C(104) H(141) 108.0 no
C(106) C(105) H(142) 109.5 no
C(106) C(105) H(143) 109.5 no
C(106) C(105) H(144) 109.5 no
H(142) C(105) H(143) 109.5 no
H(142) C(105) H(144) 109.5 no
H(143) C(105) H(144) 109.5 no
O(22) C(106) H(145) 109.4 no
O(22) C(106) H(146) 109.4 no
C(105) C(106) H(145) 109.4 no
C(105) C(106) H(146) 109.4 no
H(145) C(106) H(146) 108.0 no

loop_
_geom_bond_atom_site_label_1
_geom_bond_atom_site_label_2
_geom_bond_distance
_geom_bond_publ_flag
O(1) C(10) 1.232(6) yes
O(2) C(12) 1.441(5) yes
O(2) C(23) 1.443(7) yes
O(3) C(2) 1.360(6) yes
O(3) C(24) 1.424(7) yes
O(4) C(3) 1.364(6) yes
O(4) C(25) 1.417(9) yes
O(5) C(35) 1.229(7) yes
O(6) C(37) 1.431(6) yes
O(6) C(48) 1.437(7) yes
O(7) C(27) 1.368(8) yes
O(7) C(49) 1.423(7) yes
O(8) C(28) 1.363(8) yes
O(8) C(50) 1.427(9) yes
O(9) C(53) 1.423(7) yes
O(10) C(62) 1.432(5) yes
O(11) C(74) 1.242(8) yes
O(12) C(74) 1.261(7) yes
O(13) C(57) 1.437(6) yes
O(14) C(77) 1.427(6) yes
O(15) C(86) 1.435(5) yes
O(16) C(98) 1.234(9) yes
O(17) C(98) 1.268(10) yes
O(18) C(81) 1.446(6) yes
O(19) C(100) 1.385(11) yes
O(20) C(102) 1.365(10) yes
O(21) C(104) 1.419(7) yes
O(22) C(106) 1.421(7) yes
N(9) C(5) 1.413(5) yes
N(9) C(8) 1.476(6) yes
N(9) C(10) 1.359(6) yes
N(19) C(16) 1.530(6) yes
N(19) C(18) 1.490(8) yes
N(19) C(20) 1.500(7) yes
N(34) C(30) 1.432(7) yes
N(34) C(33) 1.486(6) yes
N(34) C(35) 1.352(6) yes
N(44) C(41) 1.529(6) yes
N(44) C(43) 1.494(6) yes
N(44) C(45) 1.498(8) yes
C(1) C(2) 1.388(7) yes
C(1) C(6) 1.389(6) yes
C(2) C(3) 1.421(8) yes
C(3) C(4) 1.380(7) yes
C(4) C(5) 1.398(6) yes
C(5) C(6) 1.380(6) yes
C(6) C(7) 1.515(6) yes
C(7) C(8) 1.558(6) yes
C(7) C(16) 1.547(7) yes
C(7) C(17) 1.554(7) yes
C(8) C(13) 1.536(8) yes
C(10) C(11) 1.497(7) yes
C(11) C(12) 1.543(8) yes
C(12) C(13) 1.516(6) yes
C(13) C(14) 1.545(7) yes
C(14) C(15) 1.536(6) yes
C(14) C(21) 1.524(7) yes
C(15) C(16) 1.519(8) yes
C(17) C(18) 1.543(7) yes
C(20) C(21) 1.489(7) yes
C(21) C(22) 1.342(6) yes
C(22) C(23) 1.512(7) yes
C(26) C(27) 1.373(8) yes
C(26) C(31) 1.406(8) yes
C(27) C(28) 1.404(7) yes
C(28) C(29) 1.397(9) yes
C(29) C(30) 1.389(8) yes
C(30) C(31) 1.373(6) yes
C(31) C(32) 1.505(7) yes
C(32) C(33) 1.570(7) yes
C(32) C(41) 1.543(6) yes
C(32) C(42) 1.542(6) yes
C(33) C(38) 1.535(6) yes
C(35) C(36) 1.503(9) yes
C(36) C(37) 1.570(7) yes
C(37) C(38) 1.521(7) yes
C(38) C(39) 1.539(6) yes
C(39) C(40) 1.528(7) yes
C(39) C(46) 1.521(7) yes
C(40) C(41) 1.517(7) yes
C(42) C(43) 1.519(8) yes
C(45) C(46) 1.493(7) yes
C(46) C(47) 1.332(8) yes
C(47) C(48) 1.514(8) yes
C(51) C(52) 1.507(8) yes
C(51) C(60) 1.528(9) yes
C(52) C(53) 1.522(9) yes
C(53) C(54) 1.510(9) yes
C(54) C(55) 1.523(6) yes
C(55) C(56) 1.530(8) yes
C(55) C(60) 1.570(7) yes
C(56) C(57) 1.530(7) yes
C(57) C(58) 1.543(7) yes
C(58) C(59) 1.529(7) yes
C(58) C(64) 1.511(7) yes
C(59) C(60) 1.560(6) yes
C(59) C(61) 1.551(7) yes
C(60) C(69) 1.529(7) yes
C(61) C(62) 1.537(7) yes
C(62) C(63) 1.548(7) yes
C(63) C(64) 1.557(7) yes
C(63) C(67) 1.563(6) yes
C(63) C(68) 1.529(6) yes
C(64) C(65) 1.527(8) yes
C(65) C(66) 1.556(8) yes
C(66) C(67) 1.549(8) yes
C(67) C(70) 1.548(6) yes
C(70) C(71) 1.527(9) yes
C(70) C(72) 1.542(7) yes
C(72) C(73) 1.513(8) yes
C(73) C(74) 1.495(8) yes
C(75) C(76) 1.511(8) yes
C(75) C(84) 1.554(7) yes
C(76) C(77) 1.513(9) yes
C(77) C(78) 1.516(8) yes
C(78) C(79) 1.523(7) yes
C(79) C(80) 1.538(7) yes
C(79) C(84) 1.554(8) yes
C(80) C(81) 1.522(6) yes
C(81) C(82) 1.524(8) yes
C(82) C(83) 1.549(7) yes
C(82) C(88) 1.502(6) yes
C(83) C(84) 1.555(6) yes
C(83) C(85) 1.538(8) yes
C(84) C(93) 1.531(7) yes
C(85) C(86) 1.534(6) yes
C(86) C(87) 1.529(6) yes
C(87) C(88) 1.555(7) yes
C(87) C(91) 1.558(6) yes
C(87) C(92) 1.529(7) yes
C(88) C(89) 1.526(7) yes
C(89) C(90) 1.551(7) yes
C(90) C(91) 1.571(7) yes
C(91) C(94) 1.537(7) yes
C(94) C(95) 1.543(8) yes
C(94) C(96) 1.546(7) yes
C(96) C(97) 1.527(9) yes
C(97) C(98) 1.502(9) yes
C(99) C(100) 1.31(2) yes
C(101) C(102) 1.318(17) yes
C(103) C(104) 1.484(11) yes
C(105) C(106) 1.481(8) yes
N(19) H(9) 0.920 no
N(44) H(30) 0.920 no
C(1) H(1) 0.940 no
C(4) H(2) 0.940 no
C(8) H(3) 0.990 no
C(11) H(4) 0.980 no
C(11) H(5) 0.980 no
C(12) H(6) 0.990 no
C(13) H(7) 0.990 no
C(14) H(8) 0.990 no
C(15) H(10) 0.980 no
C(15) H(11) 0.980 no
C(16) H(12) 0.990 no
C(17) H(13) 0.980 no
C(17) H(14) 0.980 no
C(18) H(15) 0.980 no
C(18) H(16) 0.980 no
C(20) H(17) 0.980 no
C(20) H(18) 0.980 no
C(22) H(19) 0.940 no
C(23) H(20) 0.980 no
C(23) H(21) 0.980 no
C(24) H(22) 0.970 no
C(24) H(23) 0.970 no
C(24) H(24) 0.970 no
C(25) H(25) 0.970 no
C(25) H(26) 0.970 no
C(25) H(27) 0.970 no
C(26) H(28) 0.940 no
C(29) H(29) 0.940 no
C(33) H(31) 0.990 no
C(36) H(32) 0.980 no
C(36) H(33) 0.980 no
C(37) H(34) 0.990 no
C(38) H(35) 0.990 no
C(39) H(36) 0.990 no
C(40) H(37) 0.980 no
C(40) H(38) 0.980 no
C(41) H(39) 0.990 no
C(42) H(40) 0.980 no
C(42) H(41) 0.980 no
C(43) H(42) 0.980 no
C(43) H(43) 0.980 no
C(45) H(44) 0.980 no
C(45) H(45) 0.980 no
C(47) H(46) 0.940 no
C(48) H(47) 0.980 no
C(48) H(48) 0.980 no
C(49) H(49) 0.970 no
C(49) H(50) 0.970 no
C(49) H(51) 0.970 no
C(50) H(52) 0.970 no
C(50) H(53) 0.970 no
C(50) H(54) 0.970 no
C(51) H(55) 0.980 no
C(51) H(56) 0.980 no
C(52) H(57) 0.980 no
C(52) H(58) 0.980 no
C(53) H(59) 0.990 no
C(54) H(60) 0.980 no
C(54) H(61) 0.980 no
C(55) H(62) 0.990 no
C(56) H(63) 0.980 no
C(56) H(64) 0.980 no
C(57) H(65) 0.990 no
C(58) H(66) 0.990 no
C(59) H(67) 0.990 no
C(61) H(68) 0.980 no
C(61) H(69) 0.980 no
C(62) H(70) 0.990 no
C(64) H(71) 0.990 no
C(65) H(72) 0.980 no
C(65) H(73) 0.980 no
C(66) H(74) 0.980 no
C(66) H(75) 0.980 no
C(67) H(76) 0.990 no
C(68) H(77) 0.970 no
C(68) H(78) 0.970 no
C(68) H(79) 0.970 no
C(69) H(80) 0.970 no
C(69) H(81) 0.970 no
C(69) H(82) 0.970 no
C(70) H(83) 0.990 no
C(71) H(84) 0.970 no
C(71) H(85) 0.970 no
C(71) H(86) 0.970 no
C(72) H(87) 0.980 no
C(72) H(88) 0.980 no
C(73) H(89) 0.980 no
C(73) H(90) 0.980 no
C(75) H(91) 0.980 no
C(75) H(92) 0.980 no
C(76) H(93) 0.980 no
C(76) H(94) 0.980 no
C(77) H(95) 0.990 no
C(78) H(96) 0.980 no
C(78) H(97) 0.980 no
C(79) H(98) 0.990 no
C(80) H(99) 0.980 no
C(80) H(100) 0.980 no
C(81) H(101) 0.990 no
C(82) H(102) 0.990 no
C(83) H(103) 0.990 no
C(85) H(104) 0.980 no
C(85) H(105) 0.980 no
C(86) H(106) 0.990 no
C(88) H(107) 0.990 no
C(89) H(108) 0.980 no
C(89) H(109) 0.980 no
C(90) H(110) 0.980 no
C(90) H(111) 0.980 no
C(91) H(112) 0.990 no
C(92) H(113) 0.970 no
C(92) H(114) 0.970 no
C(92) H(115) 0.970 no
C(93) H(116) 0.970 no
C(93) H(117) 0.970 no
C(93) H(118) 0.970 no
C(94) H(119) 0.990 no
C(95) H(120) 0.970 no
C(95) H(121) 0.970 no
C(95) H(122) 0.970 no
C(96) H(123) 0.980 no
C(96) H(124) 0.980 no
C(97) H(125) 0.980 no
C(97) H(126) 0.980 no
C(99) H(127) 0.970 no
C(99) H(128) 0.970 no
C(99) H(129) 0.970 no
C(100) H(130) 0.980 no
C(100) H(131) 0.980 no
C(101) H(132) 0.970 no
C(101) H(133) 0.970 no
C(101) H(134) 0.970 no
C(102) H(135) 0.980 no
C(102) H(136) 0.980 no
C(103) H(137) 0.970 no
C(103) H(138) 0.970 no
C(103) H(139) 0.970 no
C(104) H(140) 0.980 no
C(104) H(141) 0.980 no
C(105) H(142) 0.970 no
C(105) H(143) 0.970 no
C(105) H(144) 0.970 no
C(106) H(145) 0.980 no
C(106) H(146) 0.980 no

loop_
_geom_contact_atom_site_label_1
_geom_contact_atom_site_label_2
_geom_contact_distance
_geom_contact_site_symmetry_2
O(1) O(9) 2.817(6) 1_564
O(1) O(22) 3.447(7) 1_564
O(1) C(53) 3.456(7) 1_564
O(1) C(105) 3.545(9) 1_564
O(1) C(106) 3.236(8) 1_564
O(2) O(18) 2.812(4) 1_554
O(2) O(22) 3.506(6) 1_664
O(2) C(88) 3.502(6) 1_554
O(3) C(15) 3.580(7) 1_455
O(3) C(26) 3.359(5) 1_465
O(3) C(27) 3.562(6) 1_465
O(5) O(14) 2.817(5) 1_545
O(5) O(21) 3.447(5) .
O(5) C(77) 3.458(7) 1_545
O(5) C(103) 3.553(9) .
O(5) C(104) 3.219(6) .
O(6) O(13) 2.820(4) .
O(6) O(21) 3.501(6) 1_655
O(6) C(64) 3.491(5) .
O(7) C(1) 3.356(7) 1_545
O(7) C(2) 3.566(8) 1_545
O(7) C(6) 3.598(6) 1_545
O(7) C(40) 3.593(5) 1_455
O(9) O(1) 2.817(6) 1_546
O(9) C(10) 3.491(7) 1_546
O(9) C(25) 3.524(10) 1_646
O(10) O(21) 2.784(6) .
O(10) N(34) 3.530(5) .
O(10) C(36) 3.497(6) .
O(11) O(20) 2.686(7) 1_455
O(11) N(19) 3.244(6) .
O(11) C(16) 3.291(7) .
O(11) C(17) 3.508(7) .
O(11) C(102) 3.456(10) 1_455
O(12) O(25) 3.02(2) .
O(12) N(19) 2.573(5) .
O(12) C(16) 3.454(6) .
O(12) C(18) 3.279(7) .
O(12) C(20) 3.321(6) .
O(13) O(6) 2.820(4) .
O(13) O(21) 2.725(5) 1_655
O(13) C(36) 3.580(7) .
O(13) C(48) 3.556(6) .
O(13) C(104) 3.448(6) 1_655
O(14) O(5) 2.817(5) 1_565
O(14) C(35) 3.484(6) 1_565
O(14) C(50) 3.517(9) 1_665
O(15) O(22) 2.794(5) 1_565
O(15) N(9) 3.539(5) 1_556
O(15) C(11) 3.507(7) 1_556
O(16) O(19) 2.689(9) 1_556
O(16) N(44) 3.249(8) 1_556
O(16) C(41) 3.282(7) 1_556
O(16) C(42) 3.516(7) 1_556
O(16) C(100) 3.469(16) 1_556
O(17) O(23) 3.10(2) .
O(17) N(44) 2.579(6) 1_556
O(17) C(41) 3.455(6) 1_556
O(17) C(43) 3.290(6) 1_556
O(17) C(45) 3.330(7) 1_556
O(18) O(2) 2.812(4) 1_556
O(18) O(22) 2.733(7) 1_665
O(18) C(11) 3.571(5) 1_556
O(18) C(23) 3.548(6) 1_556
O(18) C(106) 3.449(8) 1_665
O(19) O(16) 2.689(9) 1_554
O(19) C(45) 3.449(6) 1_455
O(19) C(49) 3.508(8) .
O(20) O(11) 2.686(7) 1_655
O(20) C(20) 3.454(8) .
O(20) C(24) 3.506(9) 1_655
O(21) O(5) 3.447(5) .
O(21) O(6) 3.501(6) 1_455
O(21) O(10) 2.784(6) .
O(21) O(13) 2.725(5) 1_455
O(21) C(35) 3.463(6) .
O(21) C(48) 3.492(8) 1_455
O(21) C(61) 3.517(8) .
O(21) C(62) 3.508(7) .
O(22) O(1) 3.447(7) 1_546
O(22) O(2) 3.506(6) 1_446
O(22) O(15) 2.794(5) 1_545
O(22) O(18) 2.733(7) 1_445
O(22) C(10) 3.448(9) 1_546
O(22) C(23) 3.492(7) 1_446
O(22) C(85) 3.522(6) 1_545
O(22) C(86) 3.516(6) 1_545
O(23) O(17) 3.10(2) .
O(23) O(24) 2.54(4) .
O(23) O(25) 2.92(2) 1_556
O(23) C(20) 3.389(13) 1_556
O(23) C(45) 3.588(16) 1_556
O(24) O(23) 2.54(4) .
O(24) O(25) 2.63(3) 1_556
O(25) O(12) 3.02(2) .
O(25) O(23) 2.92(2) 1_554
O(25) O(24) 2.63(3) 1_554
O(25) C(20) 3.597(17) .
O(25) C(45) 3.376(15) .
N(9) O(15) 3.539(5) 1_554
N(19) O(11) 3.244(6) .
N(19) O(12) 2.573(5) .
N(19) C(74) 3.295(7) .
N(34) O(10) 3.530(5) .
N(44) O(16) 3.249(8) 1_554
N(44) O(17) 2.579(6) 1_554
N(44) C(98) 3.300(8) 1_554
C(1) O(7) 3.356(7) 1_565
C(2) O(7) 3.566(8) 1_565
C(2) C(14) 3.557(8) 1_455
C(6) O(7) 3.598(6) 1_565
C(10) O(9) 3.491(7) 1_564
C(10) O(22) 3.448(9) 1_564
C(11) O(15) 3.507(7) 1_554
C(11) O(18) 3.571(5) 1_554
C(14) C(2) 3.557(8) 1_655
C(15) O(3) 3.580(7) 1_655
C(16) O(11) 3.291(7) .
C(16) O(12) 3.454(6) .
C(17) O(11) 3.508(7) .
C(18) O(12) 3.279(7) .
C(20) O(12) 3.321(6) .
C(20) O(20) 3.454(8) .
C(20) O(23) 3.389(13) 1_554
C(20) O(25) 3.597(17) .
C(23) O(18) 3.548(6) 1_554
C(23) O(22) 3.492(7) 1_664
C(24) O(20) 3.506(9) 1_455
C(25) O(9) 3.524(10) 1_464
C(26) O(3) 3.359(5) 1_645
C(27) O(3) 3.562(6) 1_645
C(27) C(39) 3.569(6) 1_455
C(35) O(14) 3.484(6) 1_545
C(35) O(21) 3.463(6) .
C(36) O(10) 3.497(6) .
C(36) O(13) 3.580(7) .
C(39) C(27) 3.569(6) 1_655
C(40) O(7) 3.593(5) 1_655
C(41) O(16) 3.282(7) 1_554
C(41) O(17) 3.455(6) 1_554
C(42) O(16) 3.516(7) 1_554
C(43) O(17) 3.290(6) 1_554
C(45) O(17) 3.330(7) 1_554
C(45) O(19) 3.449(6) 1_655
C(45) O(23) 3.588(16) 1_554
C(45) O(25) 3.376(15) .
C(48) O(13) 3.556(6) .
C(48) O(21) 3.492(8) 1_655
C(49) O(19) 3.508(8) .
C(50) O(14) 3.517(9) 1_445
C(53) O(1) 3.456(7) 1_546
C(61) O(21) 3.517(8) .
C(62) O(21) 3.508(7) .
C(64) O(6) 3.491(5) .
C(74) N(19) 3.295(7) .
C(77) O(5) 3.458(7) 1_565
C(85) O(22) 3.522(6) 1_565
C(86) O(22) 3.516(6) 1_565
C(88) O(2) 3.502(6) 1_556
C(98) N(44) 3.300(8) 1_556
C(100) O(16) 3.469(16) 1_554
C(102) O(11) 3.456(10) 1_655
C(103) O(5) 3.553(9) .
C(104) O(5) 3.219(6) .
C(104) O(13) 3.448(6) 1_455
C(105) O(1) 3.545(9) 1_546
C(106) O(1) 3.236(8) 1_546
C(106) O(18) 3.449(8) 1_445
O(1) H(58) 2.912 1_564
O(1) H(59) 3.418 1_564
O(1) H(143) 3.023 1_564
O(1) H(146) 2.562 1_564
O(1) H(147) 2.639 1_564
O(2) H(107) 2.613 1_554
O(2) H(108) 3.228 1_554
O(2) H(152) 3.134 1_554
O(2) H(156) 2.922 1_664
O(3) H(8) 3.257 1_455
O(3) H(10) 3.297 1_455
O(3) H(11) 3.165 1_455
O(3) H(28) 3.562 1_465
O(3) H(38) 2.716 1_465
O(3) H(50) 3.529 1_465
O(4) H(7) 3.528 1_455
O(4) H(8) 3.527 1_455
O(4) H(28) 3.398 1_465
O(4) H(38) 3.588 1_465
O(4) H(39) 3.440 1_465
O(4) H(50) 2.719 1_465
O(4) H(129) 3.293 1_565
O(5) H(94) 2.927 1_545
O(5) H(95) 3.421 1_545
O(5) H(138) 3.051 .
O(5) H(141) 2.527 .
O(5) H(150) 2.666 1_545
O(6) H(71) 2.605 .
O(6) H(72) 3.241 .
O(6) H(149) 2.081 .
O(6) H(155) 2.932 1_655
O(7) H(1) 3.553 1_545
O(7) H(11) 2.706 1_545
O(7) H(23) 3.539 1_545
O(7) H(36) 3.268 1_455
O(7) H(37) 3.300 1_455
O(7) H(38) 3.183 1_455
O(8) H(1) 3.398 1_545
O(8) H(11) 3.588 1_545
O(8) H(12) 3.445 1_545
O(8) H(23) 2.734 1_545
O(8) H(35) 3.516 1_455
O(8) H(36) 3.526 1_455
O(8) H(134) 3.258 1_545
O(9) H(4) 2.943 1_546
O(9) H(25) 3.325 1_646
O(9) H(26) 2.927 1_646
O(9) H(144) 3.358 1_655
O(9) H(147) 0.829 .
O(10) H(31) 2.892 .
O(10) H(33) 2.650 .
O(10) H(41) 3.490 .
O(10) H(48) 2.964 1_455
O(10) H(148) 0.830 .
O(10) H(155) 3.095 .
O(11) H(1) 3.052 .
O(11) H(9) 2.605 .
O(11) H(12) 2.580 .
O(11) H(13) 2.822 .
O(11) H(15) 3.498 .
O(11) H(52) 3.506 1_565
O(11) H(133) 3.587 .
O(11) H(135) 3.511 1_455
O(11) H(136) 3.384 1_455
O(11) H(154) 1.863 1_455
O(12) H(9) 1.657 .
O(12) H(12) 3.171 .
O(12) H(15) 2.971 .
O(12) H(17) 3.228 .
O(12) H(18) 3.442 .
O(12) H(133) 2.756 .
O(13) H(32) 3.414 .
O(13) H(33) 3.122 .
O(13) H(48) 3.234 .
O(13) H(68) 3.452 1_655
O(13) H(139) 3.224 1_655
O(13) H(140) 3.334 1_655
O(13) H(149) 0.830 .
O(13) H(155) 1.920 1_655
O(14) H(32) 2.950 1_565
O(14) H(52) 3.325 1_665
O(14) H(53) 2.917 1_665
O(14) H(139) 3.372 1_665
O(14) H(150) 0.829 .
O(15) H(3) 2.886 1_556
O(15) H(5) 2.669 1_556
O(15) H(14) 3.503 1_556
O(15) H(21) 2.973 1_456
O(15) H(151) 0.830 .
O(15) H(156) 3.103 1_565
O(16) H(25) 3.485 1_646
O(16) H(28) 3.054 1_556
O(16) H(30) 2.612 1_556
O(16) H(39) 2.565 1_556
O(16) H(40) 2.835 1_556
O(16) H(42) 3.499 1_556
O(16) H(128) 3.599 1_656
O(16) H(130) 3.475 1_556
O(16) H(131) 3.426 1_556
O(16) H(153) 1.862 1_556
O(17) H(30) 1.663 1_556
O(17) H(39) 3.167 1_556
O(17) H(42) 2.982 1_556
O(17) H(44) 3.239 1_556
O(17) H(45) 3.452 1_556
O(17) H(128) 2.706 1_656
O(18) H(4) 3.416 1_556
O(18) H(5) 3.092 1_556
O(18) H(21) 3.225 1_556
O(18) H(104) 3.463 1_655
O(18) H(144) 3.238 1_665
O(18) H(145) 3.319 1_665
O(18) H(151) 3.588 1_655
O(18) H(152) 0.831 .
O(18) H(156) 1.933 1_665
O(19) H(28) 3.307 .
O(19) H(37) 2.761 1_455
O(19) H(44) 2.478 1_455
O(19) H(51) 2.558 .
O(19) H(125) 3.308 1_554
O(19) H(153) 0.830 .
O(20) H(1) 3.322 1_655
O(20) H(10) 2.757 .
O(20) H(17) 2.483 .
O(20) H(24) 2.557 1_655
O(20) H(89) 3.300 1_655
O(20) H(154) 0.830 .
O(21) H(34) 3.443 1_455
O(21) H(47) 3.252 1_455
O(21) H(48) 3.191 1_455
O(21) H(57) 3.447 .
O(21) H(68) 2.780 .
O(21) H(148) 1.978 .
O(21) H(149) 2.835 1_455
O(21) H(155) 0.831 .
O(22) H(6) 3.462 1_446
O(22) H(20) 3.246 1_446
O(22) H(21) 3.193 1_446
O(22) H(93) 3.453 1_545
O(22) H(104) 2.786 1_545
O(22) H(151) 1.975 1_545
O(22) H(152) 2.031 1_445
O(22) H(156) 0.830 .
O(23) H(18) 2.414 1_556
O(23) H(19) 3.292 1_556
O(23) H(44) 3.255 1_556
O(23) H(45) 3.103 1_556
O(23) H(110) 3.501 .
O(23) H(123) 3.321 .
O(24) H(15) 3.536 1_656
O(24) H(18) 3.429 1_556
O(24) H(42) 3.518 1_656
O(24) H(45) 3.400 1_556
O(25) H(9) 3.565 .
O(25) H(17) 3.271 .
O(25) H(18) 3.120 .
O(25) H(45) 2.400 .
O(25) H(46) 3.294 .
O(25) H(75) 3.456 .
O(25) H(87) 3.249 .
N(9) H(20) 3.358 1_455
N(9) H(49) 3.385 1_565
N(9) H(151) 3.337 1_554
N(34) H(22) 3.403 1_645
N(34) H(47) 3.367 1_455
N(34) H(148) 3.314 .
C(1) H(8) 2.879 1_455
C(1) H(49) 3.311 1_565
C(2) H(8) 2.675 1_455
C(2) H(10) 3.576 1_455
C(2) H(11) 3.589 1_455
C(2) H(38) 3.281 1_465
C(2) H(49) 3.289 1_565
C(3) H(6) 3.521 1_455
C(3) H(8) 2.851 1_455
C(3) H(49) 3.064 1_565
C(4) H(6) 3.244 1_455
C(4) H(8) 3.252 1_455
C(4) H(20) 3.352 1_455
C(4) H(49) 2.779 1_565
C(4) H(143) 3.244 1_564
C(5) H(8) 3.439 1_455
C(5) H(20) 3.057 1_455
C(5) H(49) 2.738 1_565
C(6) H(8) 3.251 1_455
C(6) H(20) 3.398 1_455
C(6) H(49) 3.033 1_565
C(10) H(146) 3.098 1_564
C(10) H(147) 3.497 1_564
C(10) H(151) 3.406 1_554
C(11) H(103) 3.432 1_554
C(11) H(107) 3.478 1_554
C(11) H(144) 3.234 1_664
C(11) H(151) 3.516 1_554
C(12) H(26) 3.478 1_655
C(12) H(144) 3.487 1_664
C(12) H(156) 3.496 1_664
C(15) H(24) 3.360 1_655
C(17) H(20) 3.414 1_455
C(18) H(112) 3.360 1_554
C(18) H(124) 2.949 1_554
C(21) H(13) 3.488 1_655
C(22) H(13) 3.350 1_655
C(22) H(14) 3.041 1_655
C(22) H(108) 3.506 1_554
C(22) H(110) 3.312 1_554
C(22) H(122) 3.264 1_654
C(23) H(14) 3.051 1_655
C(23) H(107) 3.529 1_554
C(23) H(108) 3.185 1_554
C(23) H(122) 3.355 1_654
C(23) H(151) 3.350 1_654
C(23) H(156) 3.151 1_664
C(24) H(10) 3.272 1_455
C(24) H(35) 3.266 1_465
C(24) H(38) 3.088 1_465
C(24) H(52) 3.538 1_565
C(24) H(134) 3.423 1_455
C(24) H(136) 3.566 1_455
C(25) H(6) 3.569 1_455
C(25) H(50) 3.074 1_465
C(25) H(129) 3.059 1_565
C(25) H(143) 3.464 1_564
C(26) H(22) 3.314 1_645
C(26) H(36) 2.882 1_455
C(27) H(11) 3.279 1_545
C(27) H(22) 3.282 1_645
C(27) H(36) 2.682 1_455
C(27) H(37) 3.573 1_455
C(27) H(38) 3.599 1_455
C(28) H(22) 3.058 1_645
C(28) H(34) 3.525 1_455
C(28) H(36) 2.853 1_455
C(28) H(134) 3.584 1_545
C(29) H(22) 2.790 1_645
C(29) H(34) 3.229 1_455
C(29) H(36) 3.265 1_455
C(29) H(47) 3.343 1_455
C(29) H(138) 3.252 .
C(30) H(22) 2.755 1_645
C(30) H(36) 3.436 1_455
C(30) H(47) 3.051 1_455
C(31) H(22) 3.045 1_645
C(31) H(36) 3.283 1_455
C(31) H(47) 3.408 1_455
C(35) H(141) 3.077 .
C(35) H(148) 3.305 .
C(35) H(150) 3.514 1_545
C(36) H(67) 3.427 .
C(36) H(71) 3.467 .
C(36) H(139) 3.261 1_655
C(36) H(148) 3.314 .
C(36) H(149) 3.251 .
C(37) H(53) 3.477 1_655
C(37) H(139) 3.517 1_655
C(37) H(149) 3.129 .
C(37) H(155) 3.500 1_655
C(40) H(51) 3.372 1_655
C(42) H(47) 3.425 1_455
C(43) H(76) 3.362 .
C(43) H(88) 2.968 .
C(46) H(40) 3.485 1_655
C(47) H(40) 3.367 1_655
C(47) H(41) 3.074 1_655
C(47) H(72) 3.516 .
C(47) H(75) 3.292 .
C(47) H(85) 3.273 1_655
C(48) H(41) 3.068 1_655
C(48) H(71) 3.521 .
C(48) H(72) 3.199 .
C(48) H(85) 3.395 1_655
C(48) H(149) 2.811 .
C(48) H(155) 3.168 1_655
C(49) H(7) 3.264 1_545
C(49) H(11) 3.083 1_545
C(49) H(25) 3.532 1_645
C(49) H(37) 3.282 1_455
C(49) H(129) 3.584 .
C(49) H(131) 3.558 .
C(50) H(23) 3.085 1_545
C(50) H(34) 3.570 1_455
C(50) H(134) 3.088 1_545
C(50) H(138) 3.454 .
C(51) H(127) 3.304 1_556
C(51) H(147) 2.600 .
C(52) H(140) 3.055 .
C(52) H(141) 3.290 .
C(52) H(146) 3.579 .
C(52) H(147) 2.372 .
C(53) H(4) 3.420 1_546
C(53) H(95) 3.386 1_545
C(53) H(142) 3.572 1_655
C(53) H(144) 3.446 1_655
C(53) H(147) 1.871 .
C(54) H(139) 3.402 1_655
C(54) H(140) 3.521 1_655
C(54) H(142) 3.222 1_655
C(54) H(147) 2.857 .
C(55) H(147) 3.124 .
C(56) H(68) 3.562 1_655
C(56) H(113) 3.407 .
C(56) H(115) 3.520 .
C(56) H(149) 3.142 .
C(57) H(68) 3.561 1_655
C(57) H(70) 3.575 1_655
C(57) H(113) 3.517 .
C(57) H(115) 3.461 .
C(57) H(149) 1.883 .
C(57) H(155) 3.152 1_655
C(58) H(115) 3.311 .
C(58) H(149) 2.579 .
C(59) H(33) 3.458 .
C(59) H(148) 3.158 .
C(59) H(149) 3.278 .
C(60) H(147) 3.441 .
C(61) H(64) 3.571 1_455
C(61) H(65) 3.514 1_455
C(61) H(148) 2.462 .
C(62) H(48) 3.569 1_455
C(62) H(65) 3.517 1_455
C(62) H(148) 1.879 .
C(63) H(148) 3.129 .
C(64) H(33) 3.516 .
C(64) H(148) 3.483 .
C(64) H(149) 2.611 .
C(65) H(48) 3.537 .
C(65) H(84) 3.206 1_655
C(65) H(86) 3.576 1_655
C(65) H(114) 3.559 .
C(65) H(149) 3.077 .
C(66) H(46) 3.579 .
C(67) H(43) 3.373 .
C(68) H(99) 3.144 1_455
C(68) H(101) 3.185 1_455
C(68) H(102) 3.197 1_455
C(68) H(109) 3.300 1_455
C(68) H(116) 3.561 1_455
C(69) H(119) 3.365 .
C(69) H(120) 3.232 .
C(69) H(121) 3.570 .
C(69) H(130) 3.536 1_556
C(70) H(116) 3.360 1_455
C(71) H(46) 3.399 1_455
C(71) H(48) 3.327 1_455
C(71) H(72) 3.049 1_455
C(71) H(116) 3.178 1_455
C(71) H(117) 3.585 1_455
C(72) H(42) 3.382 .
C(72) H(43) 3.406 .
C(73) H(117) 3.531 1_455
C(73) H(135) 3.382 1_455
C(73) H(154) 3.172 1_455
C(74) H(9) 2.438 .
C(74) H(12) 3.206 .
C(74) H(15) 3.503 .
C(74) H(133) 3.042 .
C(74) H(154) 2.810 1_455
C(75) H(132) 3.335 .
C(75) H(150) 2.596 .
C(76) H(141) 3.582 1_565
C(76) H(145) 3.090 1_565
C(76) H(146) 3.263 1_565
C(76) H(150) 2.377 .
C(77) H(32) 3.420 1_565
C(77) H(59) 3.387 1_565
C(77) H(137) 3.581 1_665
C(77) H(139) 3.445 1_665
C(77) H(150) 1.875 .
C(78) H(137) 3.222 1_665
C(78) H(144) 3.426 1_665
C(78) H(145) 3.474 1_665
C(78) H(150) 2.849 .
C(78) H(152) 3.158 .
C(79) H(150) 3.095 .
C(79) H(152) 3.339 .
C(80) H(77) 3.406 1_655
C(80) H(79) 3.516 1_655
C(80) H(104) 3.551 1_655
C(80) H(152) 2.515 .
C(81) H(77) 3.501 1_655
C(81) H(79) 3.438 1_655
C(81) H(104) 3.568 1_655
C(81) H(106) 3.588 1_655
C(81) H(152) 1.891 .
C(81) H(156) 3.173 1_665
C(82) H(79) 3.301 1_655
C(82) H(152) 3.163 .
C(83) H(5) 3.454 1_556
C(83) H(151) 3.357 .
C(84) H(150) 3.427 .
C(85) H(100) 3.575 1_455
C(85) H(101) 3.531 1_455
C(85) H(151) 2.575 .
C(85) H(152) 3.580 1_455
C(86) H(21) 3.578 1_456
C(86) H(101) 3.531 1_455
C(86) H(151) 1.882 .
C(87) H(151) 3.127 .
C(88) H(5) 3.524 1_556
C(89) H(21) 3.530 1_556
C(89) H(78) 3.556 1_655
C(89) H(120) 3.598 1_655
C(89) H(121) 3.180 1_655
C(91) H(16) 3.376 1_556
C(92) H(63) 3.142 .
C(92) H(65) 3.210 .
C(92) H(66) 3.206 .
C(92) H(73) 3.301 .
C(92) H(80) 3.564 .
C(93) H(83) 3.351 1_655
C(93) H(86) 3.161 1_655
C(93) H(135) 3.544 .
C(94) H(80) 3.385 .
C(95) H(19) 3.383 1_456
C(95) H(21) 3.316 1_456
C(95) H(80) 3.200 .
C(95) H(81) 3.571 .
C(95) H(108) 3.047 1_455
C(96) H(15) 3.366 1_556
C(96) H(16) 3.388 1_556
C(97) H(81) 3.530 .
C(97) H(128) 3.523 1_656
C(97) H(130) 3.323 1_556
C(97) H(153) 3.191 1_556
C(98) H(30) 2.446 1_556
C(98) H(39) 3.200 1_556
C(98) H(42) 3.497 1_556
C(98) H(128) 3.026 1_656
C(98) H(153) 2.802 1_556
C(99) H(27) 2.950 1_545
C(99) H(37) 3.595 1_455
C(99) H(51) 3.530 .
C(99) H(55) 3.287 1_554
C(99) H(153) 3.006 .
C(100) H(44) 3.562 1_455
C(100) H(51) 3.109 .
C(100) H(55) 3.357 1_554
C(100) H(81) 3.316 1_554
C(100) H(125) 3.267 1_554
C(100) H(153) 1.838 .
C(101) H(10) 3.509 .
C(101) H(24) 3.430 1_655
C(101) H(54) 2.900 1_565
C(101) H(91) 3.297 .
C(101) H(154) 2.985 .
C(102) H(10) 3.587 .
C(102) H(17) 3.557 .
C(102) H(24) 3.085 1_655
C(102) H(89) 3.281 1_655
C(102) H(91) 3.360 .
C(102) H(117) 3.311 .
C(102) H(154) 1.819 .
C(103) H(29) 3.369 .
C(103) H(32) 3.242 1_455
C(103) H(34) 3.303 1_455
C(103) H(60) 3.510 1_455
C(103) H(94) 3.435 1_545
C(103) H(95) 3.486 1_445
C(103) H(97) 3.092 1_445
C(103) H(142) 3.328 .
C(103) H(145) 3.488 .
C(103) H(155) 2.540 .
C(104) H(57) 2.861 .
C(104) H(58) 3.519 .
C(104) H(68) 3.372 .
C(104) H(94) 3.482 1_545
C(104) H(142) 3.305 .
C(104) H(148) 3.141 .
C(104) H(155) 1.868 .
C(105) H(2) 3.368 1_546
C(105) H(4) 3.229 1_446
C(105) H(6) 3.301 1_446
C(105) H(58) 3.428 .
C(105) H(59) 3.484 1_455
C(105) H(61) 3.097 1_455
C(105) H(96) 3.507 1_445
C(105) H(137) 3.333 .
C(105) H(140) 3.507 .
C(105) H(152) 3.359 1_445
C(105) H(156) 2.538 .
C(106) H(58) 3.493 .
C(106) H(93) 2.882 1_545
C(106) H(94) 3.499 1_545
C(106) H(97) 3.594 1_445
C(106) H(104) 3.380 1_545
C(106) H(137) 3.283 .
C(106) H(151) 3.223 1_545
C(106) H(152) 2.745 1_445
C(106) H(156) 1.869 .
H(1) O(7) 3.553 1_565
H(1) O(8) 3.398 1_565
H(1) O(11) 3.052 .
H(1) O(20) 3.322 1_455
H(1) H(8) 3.311 1_455
H(1) H(52) 3.545 1_565
H(1) H(154) 3.083 1_455
H(2) C(105) 3.368 1_564
H(2) H(6) 3.120 1_455
H(2) H(49) 3.196 1_565
H(2) H(129) 3.475 1_565
H(2) H(143) 2.422 1_564
H(3) O(15) 2.886 1_554
H(3) H(107) 3.320 1_554
H(3) H(112) 2.915 1_554
H(3) H(151) 3.184 1_554
H(4) O(9) 2.943 1_564
H(4) O(18) 3.416 1_554
H(4) C(53) 3.420 1_564
H(4) C(105) 3.229 1_664
H(4) H(26) 3.580 1_655
H(4) H(59) 2.895 1_564
H(4) H(96) 3.128 1_554
H(4) H(103) 3.418 1_554
H(4) H(143) 3.281 1_664
H(4) H(144) 2.385 1_664
H(4) H(146) 3.537 1_564
H(4) H(147) 3.424 1_564
H(4) H(156) 3.554 1_664
H(5) O(15) 2.669 1_554
H(5) O(18) 3.092 1_554
H(5) C(83) 3.454 1_554
H(5) C(88) 3.524 1_554
H(5) H(96) 3.409 1_554
H(5) H(103) 2.594 1_554
H(5) H(107) 2.624 1_554
H(5) H(146) 3.505 1_564
H(5) H(151) 2.772 1_554
H(6) O(22) 3.462 1_664
H(6) C(3) 3.521 1_655
H(6) C(4) 3.244 1_655
H(6) C(25) 3.569 1_655
H(6) C(105) 3.301 1_664
H(6) H(2) 3.120 1_655
H(6) H(26) 2.706 1_655
H(6) H(143) 2.811 1_664
H(6) H(144) 2.966 1_664
H(6) H(156) 3.172 1_664
H(7) O(4) 3.528 1_655
H(7) C(49) 3.264 1_565
H(7) H(26) 3.116 1_655
H(7) H(49) 2.941 1_565
H(7) H(50) 2.801 1_565
H(8) O(3) 3.257 1_655
H(8) O(4) 3.527 1_655
H(8) C(1) 2.879 1_655
H(8) C(2) 2.675 1_655
H(8) C(3) 2.851 1_655
H(8) C(4) 3.252 1_655
H(8) C(5) 3.439 1_655
H(8) C(6) 3.251 1_655
H(8) H(1) 3.311 1_655
H(8) H(24) 3.576 1_655
H(9) O(11) 2.605 .
H(9) O(12) 1.657 .
H(9) O(25) 3.565 .
H(9) C(74) 2.438 .
H(9) H(133) 3.273 .
H(10) O(3) 3.297 1_655
H(10) O(20) 2.757 .
H(10) C(2) 3.576 1_655
H(10) C(24) 3.272 1_655
H(10) C(101) 3.509 .
H(10) C(102) 3.587 .
H(10) H(22) 3.563 1_655
H(10) H(24) 2.590 1_655
H(10) H(133) 3.367 .
H(10) H(134) 3.078 .
H(10) H(154) 3.365 .
H(11) O(3) 3.165 1_655
H(11) O(7) 2.706 1_565
H(11) O(8) 3.588 1_565
H(11) C(2) 3.589 1_655
H(11) C(27) 3.279 1_565
H(11) C(49) 3.083 1_565
H(11) H(24) 3.360 1_655
H(11) H(49) 3.192 1_565
H(11) H(50) 2.803 1_565
H(12) O(8) 3.445 1_565
H(12) O(11) 2.580 .
H(12) O(12) 3.171 .
H(12) C(74) 3.206 .
H(12) H(133) 3.527 .
H(13) O(11) 2.822 .
H(13) C(21) 3.488 1_455
H(13) C(22) 3.350 1_455
H(13) H(17) 3.542 1_455
H(13) H(19) 3.424 1_455
H(13) H(20) 3.509 1_455
H(13) H(154) 3.399 1_455
H(14) O(15) 3.503 1_554
H(14) C(22) 3.041 1_455
H(14) C(23) 3.051 1_455
H(14) H(19) 3.078 1_455
H(14) H(20) 2.712 1_455
H(14) H(21) 2.944 1_455
H(14) H(112) 3.148 1_554
H(14) H(122) 2.880 1_554
H(14) H(124) 3.499 1_554
H(15) O(11) 3.498 .
H(15) O(12) 2.971 .
H(15) O(24) 3.536 1_454
H(15) C(74) 3.503 .
H(15) C(96) 3.366 1_554
H(15) H(123) 3.557 1_554
H(15) H(124) 2.430 1_554
H(16) C(91) 3.376 1_554
H(16) C(96) 3.388 1_554
H(16) H(110) 3.126 1_554
H(16) H(112) 2.547 1_554
H(16) H(123) 3.381 1_554
H(16) H(124) 2.671 1_554
H(17) O(12) 3.228 .
H(17) O(20) 2.483 .
H(17) O(25) 3.271 .
H(17) C(102) 3.557 .
H(17) H(13) 3.542 1_655
H(17) H(133) 3.484 .
H(17) H(154) 2.819 .
H(18) O(12) 3.442 .
H(18) O(23) 2.414 1_554
H(18) O(24) 3.429 1_554
H(18) O(25) 3.120 .
H(19) O(23) 3.292 1_554
H(19) C(95) 3.383 1_654
H(19) H(13) 3.424 1_655
H(19) H(14) 3.078 1_655
H(19) H(108) 3.212 1_554
H(19) H(110) 2.753 1_554
H(19) H(120) 3.364 1_654
H(19) H(122) 2.654 1_654
H(20) O(22) 3.246 1_664
H(20) N(9) 3.358 1_655
H(20) C(4) 3.352 1_655
H(20) C(5) 3.057 1_655
H(20) C(6) 3.398 1_655
H(20) C(17) 3.414 1_655
H(20) H(13) 3.509 1_655
H(20) H(14) 2.712 1_655
H(20) H(151) 3.205 1_654
H(20) H(156) 3.112 1_664
H(21) O(15) 2.973 1_654
H(21) O(18) 3.225 1_554
H(21) O(22) 3.193 1_664
H(21) C(86) 3.578 1_654
H(21) C(89) 3.530 1_554
H(21) C(95) 3.316 1_654
H(21) H(14) 2.944 1_655
H(21) H(106) 3.109 1_654
H(21) H(107) 3.483 1_554
H(21) H(108) 2.617 1_554
H(21) H(121) 3.128 1_654
H(21) H(122) 2.651 1_654
H(21) H(151) 2.652 1_654
H(21) H(152) 3.235 1_554
H(21) H(156) 2.868 1_664
H(22) N(34) 3.403 1_465
H(22) C(26) 3.314 1_465
H(22) C(27) 3.282 1_465
H(22) C(28) 3.058 1_465
H(22) C(29) 2.790 1_465
H(22) C(30) 2.755 1_465
H(22) C(31) 3.045 1_465
H(22) H(10) 3.563 1_455
H(22) H(29) 3.209 1_465
H(22) H(35) 2.952 1_465
H(22) H(38) 3.201 1_465
H(22) H(134) 3.102 1_455
H(23) O(7) 3.539 1_565
H(23) O(8) 2.734 1_565
H(23) C(50) 3.085 1_565
H(23) H(35) 2.793 1_465
H(23) H(38) 2.801 1_465
H(23) H(52) 2.797 1_565
H(23) H(53) 3.180 1_565
H(24) O(20) 2.557 1_455
H(24) C(15) 3.360 1_455
H(24) C(101) 3.430 1_455
H(24) C(102) 3.085 1_455
H(24) H(8) 3.576 1_455
H(24) H(10) 2.590 1_455
H(24) H(11) 3.360 1_455
H(24) H(52) 3.509 1_565
H(24) H(134) 2.848 1_455
H(24) H(136) 2.909 1_455
H(24) H(154) 2.846 1_455
H(25) O(9) 3.325 1_464
H(25) O(16) 3.485 1_464
H(25) C(49) 3.532 1_465
H(25) H(28) 3.550 1_465
H(25) H(50) 2.788 1_465
H(25) H(51) 3.506 1_465
H(25) H(129) 3.331 1_565
H(25) H(131) 3.262 1_465
H(25) H(147) 3.271 1_464
H(26) O(9) 2.927 1_464
H(26) C(12) 3.478 1_455
H(26) H(4) 3.580 1_455
H(26) H(6) 2.706 1_455
H(26) H(7) 3.116 1_455
H(26) H(50) 3.172 1_465
H(26) H(143) 2.821 1_564
H(26) H(147) 3.190 1_464
H(27) C(99) 2.950 1_565
H(27) H(127) 2.911 1_565
H(27) H(128) 3.228 1_565
H(27) H(129) 2.298 1_565
H(27) H(143) 3.226 1_564
H(28) O(3) 3.562 1_645
H(28) O(4) 3.398 1_645
H(28) O(16) 3.054 1_554
H(28) O(19) 3.307 .
H(28) H(25) 3.550 1_645
H(28) H(36) 3.301 1_455
H(28) H(153) 3.039 .
H(29) C(103) 3.369 .
H(29) H(22) 3.209 1_645
H(29) H(34) 3.106 1_455
H(29) H(134) 3.419 1_545
H(29) H(138) 2.431 .
H(30) O(16) 2.612 1_554
H(30) O(17) 1.663 1_554
H(30) C(98) 2.446 1_554
H(30) H(128) 3.297 1_655
H(31) O(10) 2.892 .
H(31) H(71) 3.287 .
H(31) H(76) 2.904 .
H(31) H(148) 3.188 .
H(32) O(13) 3.414 .
H(32) O(14) 2.950 1_545
H(32) C(77) 3.420 1_545
H(32) C(103) 3.242 1_655
H(32) H(53) 3.591 1_655
H(32) H(60) 3.119 .
H(32) H(67) 3.401 .
H(32) H(95) 2.894 1_545
H(32) H(138) 3.269 1_655
H(32) H(139) 2.413 1_655
H(32) H(141) 3.498 .
H(32) H(149) 3.292 .
H(32) H(150) 3.450 1_545
H(32) H(155) 3.567 1_655
H(33) O(10) 2.650 .
H(33) O(13) 3.122 .
H(33) C(59) 3.458 .
H(33) C(64) 3.516 .
H(33) H(60) 3.424 .
H(33) H(67) 2.596 .
H(33) H(71) 2.618 .
H(33) H(141) 3.473 .
H(33) H(148) 2.535 .
H(33) H(149) 2.787 .
H(34) O(21) 3.443 1_655
H(34) C(28) 3.525 1_655
H(34) C(29) 3.229 1_655
H(34) C(50) 3.570 1_655
H(34) C(103) 3.303 1_655
H(34) H(29) 3.106 1_655
H(34) H(53) 2.711 1_655
H(34) H(138) 2.790 1_655
H(34) H(139) 2.998 1_655
H(34) H(149) 3.409 .
H(34) H(155) 3.172 1_655
H(35) O(8) 3.516 1_655
H(35) C(24) 3.266 1_645
H(35) H(22) 2.952 1_645
H(35) H(23) 2.793 1_645
H(35) H(53) 3.106 1_655
H(36) O(7) 3.268 1_655
H(36) O(8) 3.526 1_655
H(36) C(26) 2.882 1_655
H(36) C(27) 2.682 1_655
H(36) C(28) 2.853 1_655
H(36) C(29) 3.265 1_655
H(36) C(30) 3.436 1_655
H(36) C(31) 3.283 1_655
H(36) H(28) 3.301 1_655
H(36) H(51) 3.586 1_655
H(37) O(7) 3.300 1_655
H(37) O(19) 2.761 1_655
H(37) C(27) 3.573 1_655
H(37) C(49) 3.282 1_655
H(37) C(99) 3.595 1_655
H(37) H(49) 3.582 1_655
H(37) H(51) 2.598 1_655
H(37) H(128) 3.500 1_655
H(37) H(129) 3.151 1_655
H(37) H(153) 3.359 1_655
H(38) O(3) 2.716 1_645
H(38) O(4) 3.588 1_645
H(38) O(7) 3.183 1_655
H(38) C(2) 3.281 1_645
H(38) C(24) 3.088 1_645
H(38) C(27) 3.599 1_655
H(38) H(22) 3.201 1_645
H(38) H(23) 2.801 1_645
H(38) H(51) 3.374 1_655
H(39) O(4) 3.440 1_645
H(39) O(16) 2.565 1_554
H(39) O(17) 3.167 1_554
H(39) C(98) 3.200 1_554
H(40) O(16) 2.835 1_554
H(40) C(46) 3.485 1_455
H(40) C(47) 3.367 1_455
H(40) H(44) 3.542 1_455
H(40) H(46) 3.461 1_455
H(40) H(47) 3.509 1_455
H(40) H(153) 3.403 .
H(41) O(10) 3.490 .
H(41) C(47) 3.074 1_455
H(41) C(48) 3.068 1_455
H(41) H(46) 3.131 1_455
H(41) H(47) 2.727 1_455
H(41) H(48) 2.952 1_455
H(41) H(76) 3.140 .
H(41) H(85) 2.897 .
H(41) H(88) 3.499 .
H(42) O(16) 3.499 1_554
H(42) O(17) 2.982 1_554
H(42) O(24) 3.518 1_454
H(42) C(72) 3.382 .
H(42) C(98) 3.497 1_554
H(42) H(87) 3.578 .
H(42) H(88) 2.444 .
H(43) C(67) 3.373 .
H(43) C(72) 3.406 .
H(43) H(75) 3.122 .
H(43) H(76) 2.544 .
H(43) H(87) 3.403 .
H(43) H(88) 2.686 .
H(44) O(17) 3.239 1_554
H(44) O(19) 2.478 1_655
H(44) O(23) 3.255 1_554
H(44) C(100) 3.562 1_655
H(44) H(40) 3.542 1_655
H(44) H(128) 3.517 1_655
H(44) H(153) 2.830 1_655
H(45) O(17) 3.452 1_554
H(45) O(23) 3.103 1_554
H(45) O(24) 3.400 1_554
H(45) O(25) 2.400 .
H(46) O(25) 3.294 .
H(46) C(66) 3.579 .
H(46) C(71) 3.399 1_655
H(46) H(40) 3.461 1_655
H(46) H(41) 3.131 1_655
H(46) H(72) 3.207 .
H(46) H(75) 2.714 .
H(46) H(85) 2.658 1_655
H(46) H(86) 3.420 1_655
H(47) O(21) 3.252 1_655
H(47) N(34) 3.367 1_655
H(47) C(29) 3.343 1_655
H(47) C(30) 3.051 1_655
H(47) C(31) 3.408 1_655
H(47) C(42) 3.425 1_655
H(47) H(40) 3.509 1_655
H(47) H(41) 2.727 1_655
H(47) H(148) 3.426 1_655
H(47) H(149) 3.367 .
H(47) H(155) 3.136 1_655
H(48) O(10) 2.964 1_655
H(48) O(13) 3.234 .
H(48) O(21) 3.191 1_655
H(48) C(62) 3.569 1_655
H(48) C(65) 3.537 .
H(48) C(71) 3.327 1_655
H(48) H(41) 2.952 1_655
H(48) H(70) 3.098 1_655
H(48) H(71) 3.483 .
H(48) H(72) 2.631 .
H(48) H(84) 3.084 1_655
H(48) H(85) 2.704 1_655
H(48) H(148) 2.917 1_655
H(48) H(149) 2.547 .
H(48) H(155) 2.880 1_655
H(49) N(9) 3.385 1_545
H(49) C(1) 3.311 1_545
H(49) C(2) 3.289 1_545
H(49) C(3) 3.064 1_545
H(49) C(4) 2.779 1_545
H(49) C(5) 2.738 1_545
H(49) C(6) 3.033 1_545
H(49) H(2) 3.196 1_545
H(49) H(7) 2.941 1_545
H(49) H(11) 3.192 1_545
H(49) H(37) 3.582 1_455
H(49) H(129) 3.276 .
H(49) H(131) 3.589 .
H(50) O(3) 3.529 1_645
H(50) O(4) 2.719 1_645
H(50) C(25) 3.074 1_645
H(50) H(7) 2.801 1_545
H(50) H(11) 2.803 1_545
H(50) H(25) 2.788 1_645
H(50) H(26) 3.172 1_645
H(51) O(19) 2.558 .
H(51) C(40) 3.372 1_455
H(51) C(99) 3.530 .
H(51) C(100) 3.109 .
H(51) H(25) 3.506 1_645
H(51) H(36) 3.586 1_455
H(51) H(37) 2.598 1_455
H(51) H(38) 3.374 1_455
H(51) H(129) 2.987 .
H(51) H(131) 2.899 .
H(51) H(153) 2.813 .
H(52) O(11) 3.506 1_545
H(52) O(14) 3.325 1_445
H(52) C(24) 3.538 1_545
H(52) H(1) 3.545 1_545
H(52) H(23) 2.797 1_545
H(52) H(24) 3.509 1_545
H(52) H(134) 3.393 1_545
H(52) H(136) 3.233 1_445
H(52) H(150) 3.256 1_445
H(53) O(14) 2.917 1_445
H(53) C(37) 3.477 1_455
H(53) H(23) 3.180 1_545
H(53) H(32) 3.591 1_455
H(53) H(34) 2.711 1_455
H(53) H(35) 3.106 1_455
H(53) H(138) 2.811 .
H(53) H(150) 3.176 1_445
H(54) C(101) 2.900 1_545
H(54) H(132) 2.802 1_545
H(54) H(133) 3.123 1_545
H(54) H(134) 2.339 1_545
H(54) H(138) 3.216 .
H(55) C(99) 3.287 1_556
H(55) C(100) 3.357 1_556
H(55) H(127) 2.526 1_556
H(55) H(130) 3.331 1_556
H(55) H(131) 2.837 1_556
H(55) H(147) 2.084 .
H(56) H(64) 2.848 1_455
H(56) H(127) 3.203 1_556
H(56) H(140) 3.229 .
H(56) H(147) 3.406 .
H(57) O(21) 3.447 .
H(57) C(104) 2.861 .
H(57) H(95) 3.430 1_545
H(57) H(140) 2.497 .
H(57) H(141) 2.442 .
H(57) H(147) 3.316 .
H(58) O(1) 2.912 1_546
H(58) C(104) 3.519 .
H(58) C(105) 3.428 .
H(58) C(106) 3.493 .
H(58) H(140) 2.817 .
H(58) H(141) 3.309 .
H(58) H(142) 2.937 .
H(58) H(143) 3.405 .
H(58) H(146) 2.775 .
H(58) H(147) 2.424 .
H(59) O(1) 3.418 1_546
H(59) C(77) 3.387 1_545
H(59) C(105) 3.484 1_655
H(59) H(4) 2.895 1_546
H(59) H(93) 3.439 1_545
H(59) H(95) 2.516 1_545
H(59) H(96) 3.408 1_545
H(59) H(142) 3.265 1_655
H(59) H(144) 2.870 1_655
H(59) H(146) 3.517 .
H(59) H(147) 2.558 .
H(60) C(103) 3.510 1_655
H(60) H(32) 3.119 .
H(60) H(33) 3.424 .
H(60) H(95) 3.403 1_545
H(60) H(139) 2.706 1_655
H(60) H(140) 3.289 1_655
H(60) H(142) 3.530 1_655
H(60) H(149) 3.054 .
H(60) H(155) 3.314 1_655
H(61) C(105) 3.097 1_655
H(61) H(139) 3.240 1_655
H(61) H(140) 2.844 1_655
H(61) H(142) 2.361 1_655
H(61) H(143) 3.338 1_655
H(61) H(144) 3.176 1_655
H(61) H(147) 3.168 .
H(62) H(126) 3.310 .
H(62) H(147) 2.705 .
H(63) C(92) 3.142 .
H(63) H(113) 2.655 .
H(63) H(115) 2.759 .
H(63) H(119) 2.637 .
H(63) H(126) 3.581 .
H(64) C(61) 3.571 1_655
H(64) H(56) 2.848 1_655
H(64) H(68) 2.827 1_655
H(64) H(69) 3.415 1_655
H(64) H(140) 3.234 1_655
H(64) H(149) 3.310 .
H(64) H(155) 3.364 1_655
H(65) C(61) 3.514 1_655
H(65) C(62) 3.517 1_655
H(65) C(92) 3.210 .
H(65) H(68) 3.152 1_655
H(65) H(69) 3.306 1_655
H(65) H(70) 2.752 1_655
H(65) H(113) 2.891 .
H(65) H(114) 3.111 .
H(65) H(115) 3.090 .
H(65) H(149) 2.215 .
H(65) H(155) 3.322 1_655
H(66) C(92) 3.206 .
H(66) H(113) 3.441 .
H(66) H(114) 3.288 .
H(66) H(115) 2.462 .
H(66) H(149) 3.447 .
H(67) C(36) 3.427 .
H(67) H(32) 3.401 .
H(67) H(33) 2.596 .
H(67) H(148) 2.791 .
H(67) H(149) 2.858 .
H(68) O(13) 3.452 1_455
H(68) O(21) 2.780 .
H(68) C(56) 3.562 1_455
H(68) C(57) 3.561 1_455
H(68) C(104) 3.372 .
H(68) H(64) 2.827 1_455
H(68) H(65) 3.152 1_455
H(68) H(140) 3.070 .
H(68) H(148) 2.295 .
H(68) H(155) 2.891 .
H(69) H(64) 3.415 1_455
H(69) H(65) 3.306 1_455
H(69) H(109) 3.230 1_455
H(69) H(113) 3.307 1_455
H(69) H(148) 3.342 .
H(70) C(57) 3.575 1_455
H(70) H(48) 3.098 1_455
H(70) H(65) 2.752 1_455
H(70) H(72) 3.110 1_455
H(70) H(148) 2.322 .
H(70) H(149) 3.521 1_455
H(70) H(155) 3.490 .
H(71) O(6) 2.605 .
H(71) C(36) 3.467 .
H(71) C(48) 3.521 .
H(71) H(31) 3.287 .
H(71) H(33) 2.618 .
H(71) H(48) 3.483 .
H(71) H(148) 3.014 .
H(71) H(149) 2.132 .
H(72) O(6) 3.241 .
H(72) C(47) 3.516 .
H(72) C(48) 3.199 .
H(72) C(71) 3.049 1_655
H(72) H(46) 3.207 .
H(72) H(48) 2.631 .
H(72) H(70) 3.110 1_655
H(72) H(84) 2.477 1_655
H(72) H(85) 3.130 1_655
H(72) H(86) 3.067 1_655
H(72) H(149) 2.625 .
H(73) C(92) 3.301 .
H(73) H(84) 3.165 1_655
H(73) H(86) 3.595 1_655
H(73) H(105) 3.218 .
H(73) H(114) 2.631 .
H(73) H(115) 3.173 .
H(73) H(116) 3.545 .
H(73) H(118) 3.003 .
H(74) H(86) 3.590 1_655
H(74) H(118) 3.023 .
H(75) O(25) 3.456 .
H(75) C(47) 3.292 .
H(75) H(43) 3.122 .
H(75) H(46) 2.714 .
H(75) H(86) 3.263 1_655
H(76) C(43) 3.362 .
H(76) H(31) 2.904 .
H(76) H(41) 3.140 .
H(76) H(43) 2.544 .
H(76) H(148) 3.319 .
H(77) C(80) 3.406 1_455
H(77) C(81) 3.501 1_455
H(77) H(99) 2.653 1_455
H(77) H(101) 2.868 1_455
H(77) H(102) 3.434 1_455
H(77) H(105) 3.301 .
H(78) C(89) 3.556 1_455
H(78) H(101) 3.089 1_455
H(78) H(102) 3.279 1_455
H(78) H(109) 2.625 1_455
H(78) H(115) 3.435 .
H(79) C(80) 3.516 1_455
H(79) C(81) 3.438 1_455
H(79) C(82) 3.301 1_455
H(79) H(99) 2.766 1_455
H(79) H(101) 3.062 1_455
H(79) H(102) 2.453 1_455
H(79) H(109) 3.179 1_455
H(79) H(114) 3.437 1_455
H(79) H(116) 2.665 1_455
H(80) C(92) 3.564 .
H(80) C(94) 3.385 .
H(80) C(95) 3.200 .
H(80) H(109) 3.526 1_455
H(80) H(115) 2.667 .
H(80) H(119) 2.676 .
H(80) H(120) 2.927 .
H(80) H(121) 2.910 .
H(81) C(95) 3.571 .
H(81) C(97) 3.530 .
H(81) C(100) 3.316 1_556
H(81) H(119) 3.183 .
H(81) H(120) 2.912 .
H(81) H(125) 3.159 .
H(81) H(126) 2.993 .
H(81) H(127) 3.308 1_556
H(81) H(130) 2.674 1_556
H(81) H(131) 3.097 1_556
H(82) H(109) 2.988 1_455
H(82) H(111) 3.011 1_455
H(82) H(120) 3.334 .
H(83) C(93) 3.351 1_455
H(83) H(99) 2.656 1_455
H(83) H(116) 2.648 1_455
H(83) H(117) 3.188 1_455
H(84) C(65) 3.206 1_455
H(84) H(48) 3.084 1_455
H(84) H(72) 2.477 1_455
H(84) H(73) 3.165 1_455
H(84) H(116) 2.963 1_455
H(85) C(47) 3.273 1_455
H(85) C(48) 3.395 1_455
H(85) H(41) 2.897 .
H(85) H(46) 2.658 1_455
H(85) H(48) 2.704 1_455
H(85) H(72) 3.130 1_455
H(86) C(65) 3.576 1_455
H(86) C(93) 3.161 1_455
H(86) H(46) 3.420 1_455
H(86) H(72) 3.067 1_455
H(86) H(73) 3.595 1_455
H(86) H(74) 3.590 1_455
H(86) H(75) 3.263 1_455
H(86) H(116) 2.833 1_455
H(86) H(117) 2.875 1_455
H(86) H(118) 3.259 1_455
H(86) H(135) 3.519 1_455
H(87) O(25) 3.249 .
H(87) H(42) 3.578 .
H(87) H(43) 3.403 .
H(87) H(133) 3.483 .
H(88) C(43) 2.968 .
H(88) H(41) 3.499 .
H(88) H(42) 2.444 .
H(88) H(43) 2.686 .
H(89) O(20) 3.300 1_455
H(89) C(102) 3.281 1_455
H(89) H(117) 3.182 1_455
H(89) H(135) 2.632 1_455
H(89) H(136) 3.401 1_455
H(89) H(154) 2.744 1_455
H(90) H(98) 3.321 1_455
H(90) H(99) 3.593 1_455
H(90) H(117) 2.974 1_455
H(90) H(133) 3.313 .
H(90) H(135) 3.340 1_455
H(90) H(136) 3.472 1_455
H(90) H(154) 3.365 1_455
H(91) C(101) 3.297 .
H(91) C(102) 3.360 .
H(91) H(132) 2.537 .
H(91) H(135) 3.334 .
H(91) H(136) 2.853 .
H(91) H(150) 2.085 .
H(92) H(100) 2.837 1_455
H(92) H(132) 3.265 .
H(92) H(145) 3.228 1_565
H(92) H(150) 3.413 .
H(93) O(22) 3.453 1_565
H(93) C(106) 2.882 1_565
H(93) H(59) 3.439 1_565
H(93) H(145) 2.554 1_565
H(93) H(146) 2.432 1_565
H(93) H(150) 3.320 .
H(94) O(5) 2.927 1_565
H(94) C(103) 3.435 1_565
H(94) C(104) 3.482 1_565
H(94) C(106) 3.499 1_565
H(94) H(137) 2.931 1_565
H(94) H(138) 3.438 1_565
H(94) H(141) 2.763 1_565
H(94) H(145) 2.827 1_565
H(94) H(146) 3.254 1_565
H(94) H(150) 2.450 .
H(95) O(5) 3.421 1_565
H(95) C(53) 3.386 1_565
H(95) C(103) 3.486 1_665
H(95) H(32) 2.894 1_565
H(95) H(57) 3.430 1_565
H(95) H(59) 2.516 1_565
H(95) H(60) 3.403 1_565
H(95) H(137) 3.280 1_665
H(95) H(139) 2.868 1_665
H(95) H(141) 3.503 1_565
H(95) H(150) 2.571 .
H(96) C(105) 3.507 1_665
H(96) H(4) 3.128 1_556
H(96) H(5) 3.409 1_556
H(96) H(59) 3.408 1_565
H(96) H(137) 3.526 1_665
H(96) H(144) 2.721 1_665
H(96) H(145) 3.235 1_665
H(96) H(152) 2.583 .
H(96) H(156) 3.310 1_665
H(97) C(103) 3.092 1_665
H(97) C(106) 3.594 1_665
H(97) H(137) 2.363 1_665
H(97) H(138) 3.322 1_665
H(97) H(139) 3.172 1_665
H(97) H(144) 3.277 1_665
H(97) H(145) 2.805 1_665
H(97) H(150) 3.156 .
H(97) H(152) 3.157 .
H(98) H(90) 3.321 1_655
H(98) H(150) 2.670 .
H(99) C(68) 3.144 1_655
H(99) H(77) 2.653 1_655
H(99) H(79) 2.766 1_655
H(99) H(83) 2.656 1_655
H(99) H(90) 3.593 1_655
H(99) H(152) 3.345 .
H(100) C(85) 3.575 1_655
H(100) H(92) 2.837 1_655
H(100) H(104) 2.818 1_655
H(100) H(105) 3.437 1_655
H(100) H(145) 3.180 1_665
H(100) H(152) 2.288 .
H(100) H(156) 3.349 1_665
H(101) C(68) 3.185 1_655
H(101) C(85) 3.531 1_655
H(101) C(86) 3.531 1_655
H(101) H(77) 2.868 1_655
H(101) H(78) 3.089 1_655
H(101) H(79) 3.062 1_655
H(101) H(104) 3.158 1_655
H(101) H(105) 3.329 1_655
H(101) H(106) 2.766 1_655
H(101) H(152) 2.220 .
H(101) H(156) 3.345 1_665
H(102) C(68) 3.197 1_655
H(102) H(77) 3.434 1_655
H(102) H(78) 3.279 1_655
H(102) H(79) 2.453 1_655
H(103) C(11) 3.432 1_556
H(103) H(4) 3.418 1_556
H(103) H(5) 2.594 1_556
H(103) H(151) 3.031 .
H(103) H(152) 3.380 .
H(104) O(18) 3.463 1_455
H(104) O(22) 2.786 1_565
H(104) C(80) 3.551 1_455
H(104) C(81) 3.568 1_455
H(104) C(106) 3.380 1_565
H(104) H(100) 2.818 1_455
H(104) H(101) 3.158 1_455
H(104) H(145) 3.087 1_565
H(104) H(151) 2.403 .
H(104) H(152) 2.779 1_455
H(104) H(156) 2.910 1_565
H(105) H(73) 3.218 .
H(105) H(77) 3.301 .
H(105) H(100) 3.437 1_455
H(105) H(101) 3.329 1_455
H(105) H(151) 3.417 .
H(106) C(81) 3.588 1_455
H(106) H(21) 3.109 1_456
H(106) H(101) 2.766 1_455
H(106) H(108) 3.127 1_455
H(106) H(151) 2.220 .
H(106) H(152) 3.325 1_455
H(106) H(156) 3.504 1_565
H(107) O(2) 2.613 1_556
H(107) C(11) 3.478 1_556
H(107) C(23) 3.529 1_556
H(107) H(3) 3.320 1_556
H(107) H(5) 2.624 1_556
H(107) H(21) 3.483 1_556
H(107) H(151) 3.165 .
H(107) H(152) 3.393 .
H(108) O(2) 3.228 1_556
H(108) C(22) 3.506 1_556
H(108) C(23) 3.185 1_556
H(108) C(95) 3.047 1_655
H(108) H(19) 3.212 1_556
H(108) H(21) 2.617 1_556
H(108) H(106) 3.127 1_655
H(108) H(120) 3.089 1_655
H(108) H(121) 2.477 1_655
H(108) H(122) 3.100 1_655
H(108) H(152) 3.590 .
H(109) C(68) 3.300 1_655
H(109) H(69) 3.230 1_655
H(109) H(78) 2.625 1_655
H(109) H(79) 3.179 1_655
H(109) H(80) 3.526 1_655
H(109) H(82) 2.988 1_655
H(109) H(121) 3.109 1_655
H(110) O(23) 3.501 .
H(110) C(22) 3.312 1_556
H(110) H(16) 3.126 1_556
H(110) H(19) 2.753 1_556
H(110) H(120) 3.245 1_655
H(111) H(82) 3.011 1_655
H(112) C(18) 3.360 1_556
H(112) H(3) 2.915 1_556
H(112) H(14) 3.148 1_556
H(112) H(16) 2.547 1_556
H(112) H(151) 3.254 .
H(113) C(56) 3.407 .
H(113) C(57) 3.517 .
H(113) H(63) 2.655 .
H(113) H(65) 2.891 .
H(113) H(66) 3.441 .
H(113) H(69) 3.307 1_655
H(114) C(65) 3.559 .
H(114) H(65) 3.111 .
H(114) H(66) 3.288 .
H(114) H(73) 2.631 .
H(114) H(79) 3.437 1_655
H(115) C(56) 3.520 .
H(115) C(57) 3.461 .
H(115) C(58) 3.311 .
H(115) H(63) 2.759 .
H(115) H(65) 3.090 .
H(115) H(66) 2.462 .
H(115) H(73) 3.173 .
H(115) H(78) 3.435 .
H(115) H(80) 2.667 .
H(116) C(68) 3.561 1_655
H(116) C(70) 3.360 1_655
H(116) C(71) 3.178 1_655
H(116) H(73) 3.545 .
H(116) H(79) 2.665 1_655
H(116) H(83) 2.648 1_655
H(116) H(84) 2.963 1_655
H(116) H(86) 2.833 1_655
H(117) C(71) 3.585 1_655
H(117) C(73) 3.531 1_655
H(117) C(102) 3.311 .
H(117) H(83) 3.188 1_655
H(117) H(86) 2.875 1_655
H(117) H(89) 3.182 1_655
H(117) H(90) 2.974 1_655
H(117) H(132) 3.389 .
H(117) H(135) 2.692 .
H(117) H(136) 3.056 .
H(118) H(73) 3.003 .
H(118) H(74) 3.023 .
H(118) H(86) 3.259 1_655
H(118) H(135) 3.591 .
H(119) C(69) 3.365 .
H(119) H(63) 2.637 .
H(119) H(80) 2.676 .
H(119) H(81) 3.183 .
H(120) C(69) 3.232 .
H(120) C(89) 3.598 1_455
H(120) H(19) 3.364 1_456
H(120) H(80) 2.927 .
H(120) H(81) 2.912 .
H(120) H(82) 3.334 .
H(120) H(108) 3.089 1_455
H(120) H(110) 3.245 1_455
H(120) H(130) 3.485 1_556
H(121) C(69) 3.570 .
H(121) C(89) 3.180 1_455
H(121) H(21) 3.128 1_456
H(121) H(80) 2.910 .
H(121) H(108) 2.477 1_455
H(121) H(109) 3.109 1_455
H(122) C(22) 3.264 1_456
H(122) C(23) 3.355 1_456
H(122) H(14) 2.880 1_556
H(122) H(19) 2.654 1_456
H(122) H(21) 2.651 1_456
H(122) H(108) 3.100 1_455
H(123) O(23) 3.321 .
H(123) H(15) 3.557 1_556
H(123) H(16) 3.381 1_556
H(123) H(128) 3.340 1_656
H(124) C(18) 2.949 1_556
H(124) H(14) 3.499 1_556
H(124) H(15) 2.430 1_556
H(124) H(16) 2.671 1_556
H(125) O(19) 3.308 1_556
H(125) C(100) 3.267 1_556
H(125) H(81) 3.159 .
H(125) H(130) 2.571 1_556
H(125) H(131) 3.431 1_556
H(125) H(153) 2.781 1_556
H(126) H(62) 3.310 .
H(126) H(63) 3.581 .
H(126) H(81) 2.993 .
H(126) H(128) 3.226 1_656
H(126) H(130) 3.297 1_556
H(126) H(131) 3.530 1_556
H(126) H(153) 3.387 1_556
H(127) C(51) 3.304 1_554
H(127) H(27) 2.911 1_545
H(127) H(55) 2.526 1_554
H(127) H(56) 3.203 1_554
H(127) H(81) 3.308 1_554
H(128) O(16) 3.599 1_454
H(128) O(17) 2.706 1_454
H(128) C(97) 3.523 1_454
H(128) C(98) 3.026 1_454
H(128) H(27) 3.228 1_545
H(128) H(30) 3.297 1_455
H(128) H(37) 3.500 1_455
H(128) H(44) 3.517 1_455
H(128) H(123) 3.340 1_454
H(128) H(126) 3.226 1_454
H(128) H(153) 3.292 .
H(129) O(4) 3.293 1_545
H(129) C(25) 3.059 1_545
H(129) C(49) 3.584 .
H(129) H(2) 3.475 1_545
H(129) H(25) 3.331 1_545
H(129) H(27) 2.298 1_545
H(129) H(37) 3.151 1_455
H(129) H(49) 3.276 .
H(129) H(51) 2.987 .
H(129) H(153) 3.295 .
H(130) O(16) 3.475 1_554
H(130) C(69) 3.536 1_554
H(130) C(97) 3.323 1_554
H(130) H(55) 3.331 1_554
H(130) H(81) 2.674 1_554
H(130) H(120) 3.485 1_554
H(130) H(125) 2.571 1_554
H(130) H(126) 3.297 1_554
H(130) H(153) 2.124 .
H(131) O(16) 3.426 1_554
H(131) C(49) 3.558 .
H(131) H(25) 3.262 1_645
H(131) H(49) 3.589 .
H(131) H(51) 2.899 .
H(131) H(55) 2.837 1_554
H(131) H(81) 3.097 1_554
H(131) H(125) 3.431 1_554
H(131) H(126) 3.530 1_554
H(131) H(147) 3.005 1_554
H(131) H(153) 2.127 .
H(132) C(75) 3.335 .
H(132) H(54) 2.802 1_565
H(132) H(91) 2.537 .
H(132) H(92) 3.265 .
H(132) H(117) 3.389 .
H(133) O(11) 3.587 .
H(133) O(12) 2.756 .
H(133) C(74) 3.042 .
H(133) H(9) 3.273 .
H(133) H(10) 3.367 .
H(133) H(12) 3.527 .
H(133) H(17) 3.484 .
H(133) H(54) 3.123 1_565
H(133) H(87) 3.483 .
H(133) H(90) 3.313 .
H(133) H(154) 3.267 .
H(134) O(8) 3.258 1_565
H(134) C(24) 3.423 1_655
H(134) C(28) 3.584 1_565
H(134) C(50) 3.088 1_565
H(134) H(10) 3.078 .
H(134) H(22) 3.102 1_655
H(134) H(24) 2.848 1_655
H(134) H(29) 3.419 1_565
H(134) H(52) 3.393 1_565
H(134) H(54) 2.339 1_565
H(134) H(154) 3.264 .
H(135) O(11) 3.511 1_655
H(135) C(73) 3.382 1_655
H(135) C(93) 3.544 .
H(135) H(86) 3.519 1_655
H(135) H(89) 2.632 1_655
H(135) H(90) 3.340 1_655
H(135) H(91) 3.334 .
H(135) H(117) 2.692 .
H(135) H(118) 3.591 .
H(135) H(154) 2.118 .
H(136) O(11) 3.384 1_655
H(136) C(24) 3.566 1_655
H(136) H(24) 2.909 1_655
H(136) H(52) 3.233 1_665
H(136) H(89) 3.401 1_655
H(136) H(90) 3.472 1_655
H(136) H(91) 2.853 .
H(136) H(117) 3.056 .
H(136) H(150) 3.006 .
H(136) H(154) 2.110 .
H(137) C(77) 3.581 1_445
H(137) C(78) 3.222 1_445
H(137) C(105) 3.333 .
H(137) C(106) 3.283 .
H(137) H(94) 2.931 1_545
H(137) H(95) 3.280 1_445
H(137) H(96) 3.526 1_445
H(137) H(97) 2.363 1_445
H(137) H(142) 2.824 .
H(137) H(144) 3.428 .
H(137) H(145) 2.571 .
H(137) H(146) 3.584 .
H(137) H(155) 3.417 .
H(138) O(5) 3.051 .
H(138) C(29) 3.252 .
H(138) C(50) 3.454 .
H(138) H(29) 2.431 .
H(138) H(32) 3.269 1_455
H(138) H(34) 2.790 1_455
H(138) H(53) 2.811 .
H(138) H(54) 3.216 .
H(138) H(94) 3.438 1_545
H(138) H(97) 3.322 1_445
H(138) H(155) 2.826 .
H(139) O(13) 3.224 1_455
H(139) O(14) 3.372 1_445
H(139) C(36) 3.261 1_455
H(139) C(37) 3.517 1_455
H(139) C(54) 3.402 1_455
H(139) C(77) 3.445 1_445
H(139) H(32) 2.413 1_455
H(139) H(34) 2.998 1_455
H(139) H(60) 2.706 1_455
H(139) H(61) 3.240 1_455
H(139) H(95) 2.868 1_445
H(139) H(97) 3.172 1_445
H(139) H(142) 3.397 .
H(139) H(149) 3.486 1_455
H(139) H(155) 2.427 .
H(140) O(13) 3.334 1_455
H(140) C(52) 3.055 .
H(140) C(54) 3.521 1_455
H(140) C(105) 3.507 .
H(140) H(56) 3.229 .
H(140) H(57) 2.497 .
H(140) H(58) 2.817 .
H(140) H(60) 3.289 1_455
H(140) H(61) 2.844 1_455
H(140) H(64) 3.234 1_455
H(140) H(68) 3.070 .
H(140) H(142) 2.594 .
H(140) H(148) 3.523 .
H(140) H(155) 2.199 .
H(141) O(5) 2.527 .
H(141) C(35) 3.077 .
H(141) C(52) 3.290 .
H(141) C(76) 3.582 1_545
H(141) H(32) 3.498 .
H(141) H(33) 3.473 .
H(141) H(57) 2.442 .
H(141) H(58) 3.309 .
H(141) H(94) 2.763 1_545
H(141) H(95) 3.503 1_545
H(141) H(148) 3.236 .
H(141) H(155) 2.646 .
H(142) C(53) 3.572 1_455
H(142) C(54) 3.222 1_455
H(142) C(103) 3.328 .
H(142) C(104) 3.305 .
H(142) H(58) 2.937 .
H(142) H(59) 3.265 1_455
H(142) H(60) 3.530 1_455
H(142) H(61) 2.361 1_455
H(142) H(137) 2.824 .
H(142) H(139) 3.397 .
H(142) H(140) 2.594 .
H(142) H(156) 3.416 .
H(143) O(1) 3.023 1_546
H(143) C(4) 3.244 1_546
H(143) C(25) 3.464 1_546
H(143) H(2) 2.422 1_546
H(143) H(4) 3.281 1_446
H(143) H(6) 2.811 1_446
H(143) H(26) 2.821 1_546
H(143) H(27) 3.226 1_546
H(143) H(58) 3.405 .
H(143) H(61) 3.338 1_455
H(143) H(156) 2.824 .
H(144) O(9) 3.358 1_455
H(144) O(18) 3.238 1_445
H(144) C(11) 3.234 1_446
H(144) C(12) 3.487 1_446
H(144) C(53) 3.446 1_455
H(144) C(78) 3.426 1_445
H(144) H(4) 2.385 1_446
H(144) H(6) 2.966 1_446
H(144) H(59) 2.870 1_455
H(144) H(61) 3.176 1_455
H(144) H(96) 2.721 1_445
H(144) H(97) 3.277 1_445
H(144) H(137) 3.428 .
H(144) H(152) 2.956 1_445
H(144) H(156) 2.424 .
H(145) O(18) 3.319 1_445
H(145) C(76) 3.090 1_545
H(145) C(78) 3.474 1_445
H(145) C(103) 3.488 .
H(145) H(92) 3.228 1_545
H(145) H(93) 2.554 1_545
H(145) H(94) 2.827 1_545
H(145) H(96) 3.235 1_445
H(145) H(97) 2.805 1_445
H(145) H(100) 3.180 1_445
H(145) H(104) 3.087 1_545
H(145) H(137) 2.571 .
H(145) H(152) 2.605 1_445
H(145) H(156) 2.200 .
H(146) O(1) 2.562 1_546
H(146) C(10) 3.098 1_546
H(146) C(52) 3.579 .
H(146) C(76) 3.263 1_545
H(146) H(4) 3.537 1_546
H(146) H(5) 3.505 1_546
H(146) H(58) 2.775 .
H(146) H(59) 3.517 .
H(146) H(93) 2.432 1_545
H(146) H(94) 3.254 1_545
H(146) H(137) 3.584 .
H(146) H(151) 3.382 1_545
H(146) H(156) 2.647 .
H(147) O(1) 2.639 1_546
H(147) O(9) 0.829 .
H(147) C(10) 3.497 1_546
H(147) C(51) 2.600 .
H(147) C(52) 2.372 .
H(147) C(53) 1.871 .
H(147) C(54) 2.857 .
H(147) C(55) 3.124 .
H(147) C(60) 3.441 .
H(147) H(4) 3.424 1_546
H(147) H(25) 3.271 1_646
H(147) H(26) 3.190 1_646
H(147) H(55) 2.084 .
H(147) H(56) 3.406 .
H(147) H(57) 3.316 .
H(147) H(58) 2.424 .
H(147) H(59) 2.558 .
H(147) H(61) 3.168 .
H(147) H(62) 2.705 .
H(147) H(131) 3.005 1_556
H(148) O(10) 0.830 .
H(148) O(21) 1.978 .
H(148) N(34) 3.314 .
H(148) C(35) 3.305 .
H(148) C(36) 3.314 .
H(148) C(59) 3.158 .
H(148) C(61) 2.462 .
H(148) C(62) 1.879 .
H(148) C(63) 3.129 .
H(148) C(64) 3.483 .
H(148) C(104) 3.141 .
H(148) H(31) 3.188 .
H(148) H(33) 2.535 .
H(148) H(47) 3.426 1_455
H(148) H(48) 2.917 1_455
H(148) H(67) 2.791 .
H(148) H(68) 2.295 .
H(148) H(69) 3.342 .
H(148) H(70) 2.322 .
H(148) H(71) 3.014 .
H(148) H(76) 3.319 .
H(148) H(140) 3.523 .
H(148) H(141) 3.236 .
H(148) H(155) 2.377 .
H(149) O(6) 2.081 .
H(149) O(13) 0.830 .
H(149) O(21) 2.835 1_655
H(149) C(36) 3.251 .
H(149) C(37) 3.129 .
H(149) C(48) 2.811 .
H(149) C(56) 3.142 .
H(149) C(57) 1.883 .
H(149) C(58) 2.579 .
H(149) C(59) 3.278 .
H(149) C(64) 2.611 .
H(149) C(65) 3.077 .
H(149) H(32) 3.292 .
H(149) H(33) 2.787 .
H(149) H(34) 3.409 .
H(149) H(47) 3.367 .
H(149) H(48) 2.547 .
H(149) H(60) 3.054 .
H(149) H(64) 3.310 .
H(149) H(65) 2.215 .
H(149) H(66) 3.447 .
H(149) H(67) 2.858 .
H(149) H(70) 3.521 1_655
H(149) H(71) 2.132 .
H(149) H(72) 2.625 .
H(149) H(139) 3.486 1_655
H(149) H(155) 2.031 1_655
H(150) O(5) 2.666 1_565
H(150) O(14) 0.829 .
H(150) C(35) 3.514 1_565
H(150) C(75) 2.596 .
H(150) C(76) 2.377 .
H(150) C(77) 1.875 .
H(150) C(78) 2.849 .
H(150) C(79) 3.095 .
H(150) C(84) 3.427 .
H(150) H(32) 3.450 1_565
H(150) H(52) 3.256 1_665
H(150) H(53) 3.176 1_665
H(150) H(91) 2.085 .
H(150) H(92) 3.413 .
H(150) H(93) 3.320 .
H(150) H(94) 2.450 .
H(150) H(95) 2.571 .
H(150) H(97) 3.156 .
H(150) H(98) 2.670 .
H(150) H(136) 3.006 .
H(151) O(15) 0.830 .
H(151) O(18) 3.588 1_455
H(151) O(22) 1.975 1_565
H(151) N(9) 3.337 1_556
H(151) C(10) 3.406 1_556
H(151) C(11) 3.516 1_556
H(151) C(23) 3.350 1_456
H(151) C(83) 3.357 .
H(151) C(85) 2.575 .
H(151) C(86) 1.882 .
H(151) C(87) 3.127 .
H(151) C(106) 3.223 1_565
H(151) H(3) 3.184 1_556
H(151) H(5) 2.772 1_556
H(151) H(20) 3.205 1_456
H(151) H(21) 2.652 1_456
H(151) H(103) 3.031 .
H(151) H(104) 2.403 .
H(151) H(105) 3.417 .
H(151) H(106) 2.220 .
H(151) H(107) 3.165 .
H(151) H(112) 3.254 .
H(151) H(146) 3.382 1_565
H(151) H(152) 2.995 1_455
H(151) H(156) 2.295 1_565
H(152) O(2) 3.134 1_556
H(152) O(18) 0.831 .
H(152) O(22) 2.031 1_665
H(152) C(78) 3.158 .
H(152) C(79) 3.339 .
H(152) C(80) 2.515 .
H(152) C(81) 1.891 .
H(152) C(82) 3.163 .
H(152) C(85) 3.580 1_655
H(152) C(105) 3.359 1_665
H(152) C(106) 2.745 1_665
H(152) H(21) 3.235 1_556
H(152) H(96) 2.583 .
H(152) H(97) 3.157 .
H(152) H(99) 3.345 .
H(152) H(100) 2.288 .
H(152) H(101) 2.220 .
H(152) H(103) 3.380 .
H(152) H(104) 2.779 1_655
H(152) H(106) 3.325 1_655
H(152) H(107) 3.393 .
H(152) H(108) 3.590 .
H(152) H(144) 2.956 1_665
H(152) H(145) 2.605 1_665
H(152) H(151) 2.995 1_655
H(152) H(156) 1.314 1_665
H(153) O(16) 1.862 1_554
H(153) O(19) 0.830 .
H(153) C(97) 3.191 1_554
H(153) C(98) 2.802 1_554
H(153) C(99) 3.006 .
H(153) C(100) 1.838 .
H(153) H(28) 3.039 .
H(153) H(37) 3.359 1_455
H(153) H(40) 3.403 .
H(153) H(44) 2.830 1_455
H(153) H(51) 2.813 .
H(153) H(125) 2.781 1_554
H(153) H(126) 3.387 1_554
H(153) H(128) 3.292 .
H(153) H(129) 3.295 .
H(153) H(130) 2.124 .
H(153) H(131) 2.127 .
H(154) O(11) 1.863 1_655
H(154) O(20) 0.830 .
H(154) C(73) 3.172 1_655
H(154) C(74) 2.810 1_655
H(154) C(101) 2.985 .
H(154) C(102) 1.819 .
H(154) H(1) 3.083 1_655
H(154) H(10) 3.365 .
H(154) H(13) 3.399 1_655
H(154) H(17) 2.819 .
H(154) H(24) 2.846 1_655
H(154) H(89) 2.744 1_655
H(154) H(90) 3.365 1_655
H(154) H(133) 3.267 .
H(154) H(134) 3.264 .
H(154) H(135) 2.118 .
H(154) H(136) 2.110 .
H(155) O(6) 2.932 1_455
H(155) O(10) 3.095 .
H(155) O(13) 1.920 1_455
H(155) O(21) 0.831 .
H(155) C(37) 3.500 1_455
H(155) C(48) 3.168 1_455
H(155) C(57) 3.152 1_455
H(155) C(103) 2.540 .
H(155) C(104) 1.868 .
H(155) H(32) 3.567 1_455
H(155) H(34) 3.172 1_455
H(155) H(47) 3.136 1_455
H(155) H(48) 2.880 1_455
H(155) H(60) 3.314 1_455
H(155) H(64) 3.364 1_455
H(155) H(65) 3.322 1_455
H(155) H(68) 2.891 .
H(155) H(70) 3.490 .
H(155) H(137) 3.417 .
H(155) H(138) 2.826 .
H(155) H(139) 2.427 .
H(155) H(140) 2.199 .
H(155) H(141) 2.646 .
H(155) H(148) 2.377 .
H(155) H(149) 2.031 1_455
H(156) O(2) 2.922 1_446
H(156) O(15) 3.103 1_545
H(156) O(18) 1.933 1_445
H(156) O(22) 0.830 .
H(156) C(12) 3.496 1_446
H(156) C(23) 3.151 1_446
H(156) C(81) 3.173 1_445
H(156) C(105) 2.538 .
H(156) C(106) 1.869 .
H(156) H(4) 3.554 1_446
H(156) H(6) 3.172 1_446
H(156) H(20) 3.112 1_446
H(156) H(21) 2.868 1_446
H(156) H(96) 3.310 1_445
H(156) H(100) 3.349 1_445
H(156) H(101) 3.345 1_445
H(156) H(104) 2.910 1_545
H(156) H(106) 3.504 1_545
H(156) H(142) 3.416 .
H(156) H(143) 2.824 .
H(156) H(144) 2.424 .
H(156) H(145) 2.200 .
H(156) H(146) 2.647 .
H(156) H(151) 2.295 1_545
H(156) H(152) 1.314 1_445

loop_
_geom_torsion_atom_site_label_1
_geom_torsion_atom_site_label_2
_geom_torsion_atom_site_label_3
_geom_torsion_atom_site_label_4
_geom_torsion
C(12) O(2) C(23) C(22) 89.1(5)
C(23) O(2) C(12) C(11) 173.4(4)
C(23) O(2) C(12) C(13) -66.8(6)
C(24) O(3) C(2) C(1) 5.1(8)
C(24) O(3) C(2) C(3) -176.4(5)
C(25) O(4) C(3) C(2) -173.5(6)
C(25) O(4) C(3) C(4) 9.3(10)
C(37) O(6) C(48) C(47) 89.4(5)
C(48) O(6) C(37) C(36) 174.1(4)
C(48) O(6) C(37) C(38) -67.1(5)
C(49) O(7) C(27) C(26) 4.9(7)
C(49) O(7) C(27) C(28) -176.5(4)
C(50) O(8) C(28) C(27) -173.3(5)
C(50) O(8) C(28) C(29) 9.2(7)
C(5) N(9) C(8) C(7) 13.1(5)
C(5) N(9) C(8) C(13) -111.4(4)
C(8) N(9) C(5) C(4) 174.2(5)
C(8) N(9) C(5) C(6) -4.7(6)
C(5) N(9) C(10) O(1) -14.5(9)
C(5) N(9) C(10) C(11) 163.7(5)
C(10) N(9) C(5) C(4) 25.3(9)
C(10) N(9) C(5) C(6) -153.6(5)
C(8) N(9) C(10) O(1) -160.8(5)
C(8) N(9) C(10) C(11) 17.4(7)
C(10) N(9) C(8) C(7) 164.4(4)
C(10) N(9) C(8) C(13) 40.0(5)
C(16) N(19) C(18) C(17) -17.1(5)
C(18) N(19) C(16) C(7) -9.2(4)
C(18) N(19) C(16) C(15) -134.9(4)
C(16) N(19) C(20) C(21) -45.8(5)
C(20) N(19) C(16) C(7) 115.4(4)
C(20) N(19) C(16) C(15) -10.3(5)
C(18) N(19) C(20) C(21) 77.3(5)
C(20) N(19) C(18) C(17) -142.8(4)
C(30) N(34) C(33) C(32) 12.9(4)
C(30) N(34) C(33) C(38) -110.9(4)
C(33) N(34) C(30) C(29) 173.9(4)
C(33) N(34) C(30) C(31) -3.8(4)
C(30) N(34) C(35) O(5) -16.0(7)
C(30) N(34) C(35) C(36) 165.2(4)
C(35) N(34) C(30) C(29) 25.4(7)
C(35) N(34) C(30) C(31) -152.4(4)
C(33) N(34) C(35) O(5) -161.9(4)
C(33) N(34) C(35) C(36) 19.2(5)
C(35) N(34) C(33) C(32) 163.6(3)
C(35) N(34) C(33) C(38) 39.8(5)
C(41) N(44) C(43) C(42) -16.7(5)
C(43) N(44) C(41) C(32) -9.5(5)
C(43) N(44) C(41) C(40) -135.1(4)
C(41) N(44) C(45) C(46) -45.7(5)
C(45) N(44) C(41) C(32) 115.5(4)
C(45) N(44) C(41) C(40) -10.2(5)
C(43) N(44) C(45) C(46) 76.5(5)
C(45) N(44) C(43) C(42) -142.4(4)
C(2) C(1) C(6) C(5) -0.2(7)
C(2) C(1) C(6) C(7) -176.6(5)
C(6) C(1) C(2) O(3) -178.6(5)
C(6) C(1) C(2) C(3) 3.1(9)
O(3) C(2) C(3) O(4) 0.6(8)
O(3) C(2) C(3) C(4) 177.9(5)
C(1) C(2) C(3) O(4) 179.1(5)
C(1) C(2) C(3) C(4) -3.6(9)
O(4) C(3) C(4) C(5) 178.2(5)
C(2) C(3) C(4) C(5) 1.1(9)
C(3) C(4) C(5) N(9) -177.1(5)
C(3) C(4) C(5) C(6) 1.7(9)
N(9) C(5) C(6) C(1) 176.8(5)
N(9) C(5) C(6) C(7) -6.3(6)
C(4) C(5) C(6) C(1) -2.2(9)
C(4) C(5) C(6) C(7) 174.7(5)
C(1) C(6) C(7) C(8) -169.7(5)
C(1) C(6) C(7) C(16) -44.7(8)
C(1) C(6) C(7) C(17) 71.4(7)
C(5) C(6) C(7) C(8) 13.7(6)
C(5) C(6) C(7) C(16) 138.6(5)
C(5) C(6) C(7) C(17) -105.2(5)
C(6) C(7) C(8) N(9) -15.7(5)
C(6) C(7) C(8) C(13) 101.9(4)
C(6) C(7) C(16) N(19) 153.3(4)
C(6) C(7) C(16) C(15) -84.6(5)
C(6) C(7) C(17) C(18) -165.8(4)
C(8) C(7) C(16) N(19) -88.4(4)
C(8) C(7) C(16) C(15) 33.7(5)
C(16) C(7) C(8) N(9) -141.2(4)
C(16) C(7) C(8) C(13) -23.7(5)
C(8) C(7) C(17) C(18) 80.6(4)
C(17) C(7) C(8) N(9) 104.2(4)
C(17) C(7) C(8) C(13) -138.2(4)
C(16) C(7) C(17) C(18) -41.6(4)
C(17) C(7) C(16) N(19) 31.3(4)
C(17) C(7) C(16) C(15) 153.4(3)
N(9) C(8) C(13) C(12) -70.6(4)
N(9) C(8) C(13) C(14) 154.9(3)
C(7) C(8) C(13) C(12) 172.4(3)
C(7) C(8) C(13) C(14) 37.9(5)
O(1) C(10) C(11) C(12) 129.8(6)
N(9) C(10) C(11) C(12) -48.4(7)
C(10) C(11) C(12) O(2) 138.8(4)
C(10) C(11) C(12) C(13) 15.8(6)
O(2) C(12) C(13) C(8) -76.5(5)
O(2) C(12) C(13) C(14) 55.5(7)
C(11) C(12) C(13) C(8) 40.6(5)
C(11) C(12) C(13) C(14) 172.6(4)
C(8) C(13) C(14) C(15) -59.3(5)
C(8) C(13) C(14) C(21) 61.1(5)
C(12) C(13) C(14) C(15) 171.2(4)
C(12) C(13) C(14) C(21) -68.4(6)
C(13) C(14) C(15) C(16) 67.4(5)
C(13) C(14) C(21) C(20) -119.7(5)
C(13) C(14) C(21) C(22) 59.9(7)
C(15) C(14) C(21) C(20) -0.5(7)
C(15) C(14) C(21) C(22) 179.1(5)
C(21) C(14) C(15) C(16) -56.3(5)
C(14) C(15) C(16) N(19) 62.6(4)
C(14) C(15) C(16) C(7) -56.6(5)
C(7) C(17) C(18) N(19) 36.6(4)
N(19) C(20) C(21) C(14) 52.2(6)
N(19) C(20) C(21) C(22) -127.3(6)
C(14) C(21) C(22) C(23) -2.5(9)
C(20) C(21) C(22) C(23) 177.1(5)
C(21) C(22) C(23) O(2) -66.0(7)
C(27) C(26) C(31) C(30) -1.7(6)
C(27) C(26) C(31) C(32) -176.0(4)
C(31) C(26) C(27) O(7) -177.6(4)
C(31) C(26) C(27) C(28) 3.8(7)
O(7) C(27) C(28) O(8) 0.2(5)
O(7) C(27) C(28) C(29) 177.8(4)
C(26) C(27) C(28) O(8) 178.9(4)
C(26) C(27) C(28) C(29) -3.5(7)
O(8) C(28) C(29) C(30) 178.4(4)
C(27) C(28) C(29) C(30) 1.0(7)
C(28) C(29) C(30) N(34) -176.4(4)
C(28) C(29) C(30) C(31) 1.1(7)
N(34) C(30) C(31) C(26) 177.1(3)
N(34) C(30) C(31) C(32) -7.7(5)
C(29) C(30) C(31) C(26) -0.8(6)
C(29) C(30) C(31) C(32) 174.4(4)
C(26) C(31) C(32) C(33) -170.4(4)
C(26) C(31) C(32) C(41) -46.2(6)
C(26) C(31) C(32) C(42) 70.8(5)
C(30) C(31) C(32) C(33) 15.0(4)
C(30) C(31) C(32) C(41) 139.2(4)
C(30) C(31) C(32) C(42) -103.8(4)
C(31) C(32) C(33) N(34) -16.2(4)
C(31) C(32) C(33) C(38) 100.4(4)
C(31) C(32) C(41) N(44) 154.2(4)
C(31) C(32) C(41) C(40) -83.7(5)
C(31) C(32) C(42) C(43) -165.8(4)
C(33) C(32) C(41) N(44) -88.2(4)
C(33) C(32) C(41) C(40) 33.9(6)
C(41) C(32) C(33) N(34) -141.2(3)
C(41) C(32) C(33) C(38) -24.7(6)
C(33) C(32) C(42) C(43) 80.6(4)
C(42) C(32) C(33) N(34) 104.3(4)
C(42) C(32) C(33) C(38) -139.1(4)
C(41) C(32) C(42) C(43) -41.3(5)
C(42) C(32) C(41) N(44) 31.2(5)
C(42) C(32) C(41) C(40) 153.3(4)
N(34) C(33) C(38) C(37) -72.2(4)
N(34) C(33) C(38) C(39) 155.2(4)
C(32) C(33) C(38) C(37) 171.9(4)
C(32) C(33) C(38) C(39) 39.3(6)
O(5) C(35) C(36) C(37) 131.0(5)
N(34) C(35) C(36) C(37) -50.1(5)
C(35) C(36) C(37) O(6) 139.4(4)
C(35) C(36) C(37) C(38) 16.0(5)
O(6) C(37) C(38) C(33) -74.8(5)
O(6) C(37) C(38) C(39) 54.8(5)
C(36) C(37) C(38) C(33) 41.9(5)
C(36) C(37) C(38) C(39) 171.5(3)
C(33) C(38) C(39) C(40) -61.0(5)
C(33) C(38) C(39) C(46) 61.1(6)
C(37) C(38) C(39) C(40) 171.7(3)
C(37) C(38) C(39) C(46) -66.2(5)
C(38) C(39) C(40) C(41) 68.8(4)
C(38) C(39) C(46) C(45) -120.3(4)
C(38) C(39) C(46) C(47) 57.3(7)
C(40) C(39) C(46) C(45) 0.2(5)
C(40) C(39) C(46) C(47) 177.9(4)
C(46) C(39) C(40) C(41) -56.8(5)
C(39) C(40) C(41) N(44) 62.4(5)
C(39) C(40) C(41) C(32) -56.8(6)
C(32) C(42) C(43) N(44) 36.2(5)
N(44) C(45) C(46) C(39) 51.6(5)
N(44) C(45) C(46) C(47) -126.1(5)
C(39) C(46) C(47) C(48) 0.1(6)
C(45) C(46) C(47) C(48) 177.6(4)
C(46) C(47) C(48) O(6) -67.6(6)
C(52) C(51) C(60) C(55) -51.5(6)
C(52) C(51) C(60) C(59) 69.3(6)
C(52) C(51) C(60) C(69) -169.2(5)
C(60) C(51) C(52) C(53) 57.5(6)
C(51) C(52) C(53) O(9) 64.5(6)
C(51) C(52) C(53) C(54) -56.3(6)
O(9) C(53) C(54) C(55) -67.0(6)
C(52) C(53) C(54) C(55) 55.9(6)
C(53) C(54) C(55) C(56) 178.8(5)
C(53) C(54) C(55) C(60) -53.0(6)
C(54) C(55) C(56) C(57) 77.9(5)
C(54) C(55) C(60) C(51) 47.6(5)
C(54) C(55) C(60) C(59) -76.1(5)
C(54) C(55) C(60) C(69) 163.3(4)
C(56) C(55) C(60) C(51) 175.6(4)
C(56) C(55) C(60) C(59) 51.8(5)
C(56) C(55) C(60) C(69) -68.8(5)
C(60) C(55) C(56) C(57) -50.7(5)
C(55) C(56) C(57) O(13) -72.2(5)
C(55) C(56) C(57) C(58) 51.1(5)
O(13) C(57) C(58) C(59) 67.4(5)
O(13) C(57) C(58) C(64) -58.7(5)
C(56) C(57) C(58) C(59) -54.5(5)
C(56) C(57) C(58) C(64) 179.3(4)
C(57) C(58) C(59) C(60) 59.5(4)
C(57) C(58) C(59) C(61) -172.0(3)
C(57) C(58) C(64) C(63) -177.0(4)
C(57) C(58) C(64) C(65) -55.3(5)
C(59) C(58) C(64) C(63) 57.6(5)
C(59) C(58) C(64) C(65) 179.3(3)
C(64) C(58) C(59) C(60) -174.5(3)
C(64) C(58) C(59) C(61) -46.1(5)
C(58) C(59) C(60) C(51) -177.5(3)
C(58) C(59) C(60) C(55) -57.2(5)
C(58) C(59) C(60) C(69) 63.0(5)
C(58) C(59) C(61) C(62) 44.9(5)
C(60) C(59) C(61) C(62) 172.7(4)
C(61) C(59) C(60) C(51) 54.8(5)
C(61) C(59) C(60) C(55) 175.0(4)
C(61) C(59) C(60) C(69) -64.7(6)
C(59) C(61) C(62) O(10) 69.0(6)
C(59) C(61) C(62) C(63) -52.7(5)
O(10) C(62) C(63) C(64) -64.9(4)
O(10) C(62) C(63) C(67) 46.1(5)
O(10) C(62) C(63) C(68) 173.3(4)
C(61) C(62) C(63) C(64) 58.5(4)
C(61) C(62) C(63) C(67) 169.5(3)
C(61) C(62) C(63) C(68) -63.2(5)
C(62) C(63) C(64) C(58) -62.8(5)
C(62) C(63) C(64) C(65) 168.5(3)
C(62) C(63) C(67) C(66) -154.4(4)
C(62) C(63) C(67) C(70) 80.9(5)
C(64) C(63) C(67) C(66) -40.1(4)
C(64) C(63) C(67) C(70) -164.7(4)
C(67) C(63) C(64) C(58) 174.2(4)
C(67) C(63) C(64) C(65) 45.5(4)
C(68) C(63) C(64) C(58) 57.0(5)
C(68) C(63) C(64) C(65) -71.6(5)
C(68) C(63) C(67) C(66) 78.7(5)
C(68) C(63) C(67) C(70) -45.9(6)
C(58) C(64) C(65) C(66) -158.5(4)
C(63) C(64) C(65) C(66) -32.5(4)
C(64) C(65) C(66) C(67) 6.7(5)
C(65) C(66) C(67) C(63) 21.3(4)
C(65) C(66) C(67) C(70) 149.3(4)
C(63) C(67) C(70) C(71) -63.4(6)
C(63) C(67) C(70) C(72) 172.7(4)
C(66) C(67) C(70) C(71) 176.7(4)
C(66) C(67) C(70) C(72) 52.8(5)
C(67) C(70) C(72) C(73) -164.6(5)
C(71) C(70) C(72) C(73) 70.2(6)
C(70) C(72) C(73) C(74) 174.4(5)
C(72) C(73) C(74) O(11) 165.0(6)
C(72) C(73) C(74) O(12) -14.1(10)
C(76) C(75) C(84) C(79) -50.9(5)
C(76) C(75) C(84) C(83) 70.2(6)
C(76) C(75) C(84) C(93) -168.2(4)
C(84) C(75) C(76) C(77) 57.6(6)
C(75) C(76) C(77) O(14) 63.1(6)
C(75) C(76) C(77) C(78) -57.2(6)
O(14) C(77) C(78) C(79) -67.3(6)
C(76) C(77) C(78) C(79) 55.5(6)
C(77) C(78) C(79) C(80) 179.0(4)
C(77) C(78) C(79) C(84) -53.2(5)
C(78) C(79) C(80) C(81) 79.4(5)
C(78) C(79) C(84) C(75) 48.3(5)
C(78) C(79) C(84) C(83) -74.5(5)
C(78) C(79) C(84) C(93) 162.6(4)
C(80) C(79) C(84) C(75) 175.4(3)
C(80) C(79) C(84) C(83) 52.7(4)
C(80) C(79) C(84) C(93) -70.2(5)
C(84) C(79) C(80) C(81) -49.5(6)
C(79) C(80) C(81) O(18) -73.3(6)
C(79) C(80) C(81) C(82) 49.7(5)
O(18) C(81) C(82) C(83) 68.1(5)
O(18) C(81) C(82) C(88) -58.7(5)
C(80) C(81) C(82) C(83) -53.7(5)
C(80) C(81) C(82) C(88) 179.5(3)
C(81) C(82) C(83) C(84) 58.8(5)
C(81) C(82) C(83) C(85) -172.7(3)
C(81) C(82) C(88) C(87) -177.7(3)
C(81) C(82) C(88) C(89) -54.1(6)
C(83) C(82) C(88) C(87) 55.9(5)
C(83) C(82) C(88) C(89) 179.6(4)
C(88) C(82) C(83) C(84) -173.9(4)
C(88) C(82) C(83) C(85) -45.4(5)
C(82) C(83) C(84) C(75) -177.9(4)
C(82) C(83) C(84) C(79) -57.8(5)
C(82) C(83) C(84) C(93) 64.1(6)
C(82) C(83) C(85) C(86) 45.1(5)
C(84) C(83) C(85) C(86) 171.6(3)
C(85) C(83) C(84) C(75) 55.1(6)
C(85) C(83) C(84) C(79) 175.2(3)
C(85) C(83) C(84) C(93) -62.9(5)
C(83) C(85) C(86) O(15) 68.1(5)
C(83) C(85) C(86) C(87) -52.7(5)
O(15) C(86) C(87) C(88) -65.9(4)
O(15) C(86) C(87) C(91) 47.1(6)
O(15) C(86) C(87) C(92) 173.3(3)
C(85) C(86) C(87) C(88) 57.0(5)
C(85) C(86) C(87) C(91) 170.0(4)
C(85) C(86) C(87) C(92) -63.7(5)
C(86) C(87) C(88) C(82) -61.2(4)
C(86) C(87) C(88) C(89) 168.3(3)
C(86) C(87) C(91) C(90) -155.2(4)
C(86) C(87) C(91) C(94) 80.7(5)
C(88) C(87) C(91) C(90) -39.1(4)
C(88) C(87) C(91) C(94) -163.1(3)
C(91) C(87) C(88) C(82) 174.5(3)
C(91) C(87) C(88) C(89) 44.0(4)
C(92) C(87) C(88) C(82) 58.0(5)
C(92) C(87) C(88) C(89) -72.5(4)
C(92) C(87) C(91) C(90) 78.8(5)
C(92) C(87) C(91) C(94) -45.2(5)
C(82) C(88) C(89) C(90) -158.8(4)
C(87) C(88) C(89) C(90) -30.8(5)
C(88) C(89) C(90) C(91) 5.7(5)
C(89) C(90) C(91) C(87) 21.2(5)
C(89) C(90) C(91) C(94) 149.9(4)
C(87) C(91) C(94) C(95) -63.6(5)
C(87) C(91) C(94) C(96) 173.0(3)
C(90) C(91) C(94) C(95) 176.7(4)
C(90) C(91) C(94) C(96) 53.3(5)
C(91) C(94) C(96) C(97) -165.0(4)
C(95) C(94) C(96) C(97) 70.7(6)
C(94) C(96) C(97) C(98) 175.2(4)
C(96) C(97) C(98) O(16) 166.3(5)
C(96) C(97) C(98) O(17) -15.9(7)
